data_1554332
loop_
_publ_author_name
'Yang, Wenlong'
'Kazemi, Rezvan R.'
'Karunathilake, Nelum'
'Catalano, Vincent J.'
'Alpuche-Aviles, Mario A.'
'Chalifoux, Wesley A.'

_publ_section_title
;
 Expanding the scope of peropyrenes and teropyrenes through a facile
 InCl3-catalyzed multifold alkyne benzannulation
;
_journal_issue 15
_journal_name_full 'Organic Chemistry Frontiers'
_journal_page_first 2288
_journal_paper_doi 10.1039/C8QO00389K
_journal_volume 5
_journal_year 2018
_chemical_formula_sum 'C95.5 H118 Cl4.5 O4.93'
_chemical_formula_weight 1504.30
_space_group_crystal_system monoclinic
_space_group_IT_number 4
_space_group_name_Hall 'P 2yb'
_space_group_name_H-M_alt 'P 1 21 1'
_atom_sites_solution_hydrogens geom
_audit_creation_method SHELXL-2014/7
_audit_update_record
;
2018-03-01 deposited with the CCDC.
2018-05-10 downloaded from the CCDC.
;
_cell_angle_alpha 90
_cell_angle_beta 99.6319(10)
_cell_angle_gamma 90
_cell_formula_units_Z 2
_cell_length_a 15.3329(8)
_cell_length_b 18.3488(10)
_cell_length_c 15.6332(8)
_cell_measurement_reflns_used 8911
_cell_measurement_temperature 293(2)
_cell_measurement_theta_max 21.33
_cell_measurement_theta_min 2.32
_cell_volume 4336.2(4)
_computing_cell_refinement 'Bruker SAINT'
_computing_data_collection 'Bruker APEX2'
_computing_data_reduction 'Bruker SAINT'
_computing_molecular_graphics 'Bruker SHELXTL'
_computing_publication_material 'Bruker SHELXTL'
_computing_structure_refinement 'SHELXL-2014/7 (Sheldrick, 2014)'
_computing_structure_solution 'SHELXS-97 (Sheldrick 2008)'
_diffrn_ambient_temperature 293(2)
_diffrn_measured_fraction_theta_full 0.999
_diffrn_measured_fraction_theta_max 0.999
_diffrn_measurement_device_type 'Bruker APEX-II CCD'
_diffrn_measurement_method '\f and \w scans'
_diffrn_radiation_type MoK\a
_diffrn_radiation_wavelength 0.71073
_diffrn_reflns_av_R_equivalents 0.0592
_diffrn_reflns_av_unetI/netI 0.0582
_diffrn_reflns_Laue_measured_fraction_full 0.999
_diffrn_reflns_Laue_measured_fraction_max 0.999
_diffrn_reflns_limit_h_max 18
_diffrn_reflns_limit_h_min -18
_diffrn_reflns_limit_k_max 21
_diffrn_reflns_limit_k_min -21
_diffrn_reflns_limit_l_max 18
_diffrn_reflns_limit_l_min -18
_diffrn_reflns_number 63552
_diffrn_reflns_point_group_measured_fraction_full 1.000
_diffrn_reflns_point_group_measured_fraction_max 1.000
_diffrn_reflns_theta_full 25.000
_diffrn_reflns_theta_max 25.000
_diffrn_reflns_theta_min 1.321
_exptl_absorpt_coefficient_mu 0.202
_exptl_absorpt_correction_T_max 0.7452
_exptl_absorpt_correction_T_min 0.6807
_exptl_absorpt_correction_type multi-scan
_exptl_absorpt_process_details SADABS
_exptl_crystal_colour purple
_exptl_crystal_density_diffrn 1.152
_exptl_crystal_description block
_exptl_crystal_F_000 1614
_exptl_crystal_size_max 0.085
_exptl_crystal_size_mid 0.043
_exptl_crystal_size_min 0.013
_refine_diff_density_max 1.751
_refine_diff_density_min -0.408
_refine_diff_density_rms 0.077
_refine_ls_abs_structure_details
; 
 Refined as an inversion twin. 
;
_refine_ls_abs_structure_Flack 0.54(14)
_refine_ls_extinction_method none
_refine_ls_goodness_of_fit_ref 1.061
_refine_ls_hydrogen_treatment constr
_refine_ls_matrix_type full
_refine_ls_number_parameters 1113
_refine_ls_number_reflns 15279
_refine_ls_number_restraints 209
_refine_ls_restrained_S_all 1.136
_refine_ls_R_factor_all 0.1041
_refine_ls_R_factor_gt 0.0787
_refine_ls_shift/su_max 0.000
_refine_ls_shift/su_mean 0.000
_refine_ls_structure_factor_coef Fsqd
_refine_ls_weighting_details 'w=1/[\s^2^(Fo^2^)+(0.1619P)^2^] where P=(Fo^2^+2Fc^2^)/3'
_refine_ls_weighting_scheme calc
_refine_ls_wR_factor_gt 0.2132
_refine_ls_wR_factor_ref 0.2326
_reflns_Friedel_coverage 0.934
_reflns_Friedel_fraction_full 1.000
_reflns_Friedel_fraction_max 1.000
_reflns_number_gt 11657
_reflns_number_total 15279
_reflns_threshold_expression 'I > 2\s(I)'
_cod_data_source_file c8qo00389k2.cif
_cod_data_source_block wy073_0m
_cod_original_sg_symbol_H-M 'P 21'
_cod_original_formula_sum 'C95.50 H118 Cl4.50 O4.93'
_cod_database_code 1554332
_shelx_shelxl_version_number 2014/7
_shelx_space_group_comment
; 
The symmetry employed for this shelxl refinement is uniquely defined 
by the following loop, which should always be used as a source of 
symmetry information in preference to the above space-group names. 
They are only intended as comments. 
;
_shelx_estimated_absorpt_t_min 0.983
_shelx_estimated_absorpt_t_max 0.997

loop_
_space_group_symop_operation_xyz
'x, y, z'
'-x, y+1/2, -z'

loop_
_atom_site_label
_atom_site_type_symbol
_atom_site_fract_x
_atom_site_fract_y
_atom_site_fract_z
_atom_site_U_iso_or_equiv
_atom_site_adp_type
_atom_site_occupancy
_atom_site_site_symmetry_order
_atom_site_calc_flag
_atom_site_refinement_flags_posn
_atom_site_refinement_flags_adp
_atom_site_refinement_flags_occupancy
_atom_site_disorder_assembly
_atom_site_disorder_group
C1 C 0.7848(3) 0.5477(3) 0.7343(4) 0.0211(12) Uani 1 1 d . . . . .
H1A H 0.8142 0.5691 0.7849 0.025 Uiso 1 1 calc R U . . .
C2 C 0.8247(3) 0.5483(3) 0.6617(3) 0.0206(12) Uani 1 1 d . . . . .
C3 C 0.7779(3) 0.5160(3) 0.5826(4) 0.0199(11) Uani 1 1 d . . . . .
C4 C 0.8170(4) 0.4988(3) 0.5089(3) 0.0216(12) Uani 1 1 d . . . . .
C5 C 0.9091(3) 0.4783(3) 0.5117(4) 0.0219(12) Uani 1 1 d . . . . .
C6 C 0.9426(3) 0.4778(3) 0.4369(4) 0.0226(12) Uani 1 1 d . . . . .
H6A H 1.0019 0.4660 0.4395 0.027 Uiso 1 1 calc R U . . .
C7 C 0.8917(4) 0.4944(3) 0.3545(4) 0.0238(12) Uani 1 1 d . . . . .
C8 C 0.9278(4) 0.4967(3) 0.2784(4) 0.0238(12) Uani 1 1 d . . . . .
H8A H 0.9885 0.4910 0.2818 0.029 Uiso 1 1 calc R U . . .
C9 C 0.8755(4) 0.5072(3) 0.1970(3) 0.0227(12) Uani 1 1 d . . . . .
C10 C 0.7857(4) 0.5149(4) 0.1931(4) 0.0247(12) Uani 1 1 d . . . . .
H10A H 0.7502 0.5222 0.1394 0.030 Uiso 1 1 calc R U . . .
C11 C 0.7456(4) 0.5120(4) 0.2680(4) 0.0264(13) Uani 1 1 d . . . . .
C12 C 0.6539(4) 0.5237(4) 0.2665(4) 0.0295(14) Uani 1 1 d . . . . .
H12A H 0.6192 0.5365 0.2141 0.035 Uiso 1 1 calc R U . . .
C13 C 0.6137(4) 0.5172(3) 0.3376(4) 0.0248(13) Uani 1 1 d . . . . .
C14 C 0.6670(4) 0.4985(3) 0.4201(4) 0.0236(12) Uani 1 1 d . . . . .
C15 C 0.6335(3) 0.4793(3) 0.4966(4) 0.0222(12) Uani 1 1 d . . . . .
C16 C 0.5499(3) 0.4411(3) 0.4979(4) 0.0248(13) Uani 1 1 d . . . . .
C17 C 0.5190(4) 0.4361(4) 0.5741(4) 0.0288(14) Uani 1 1 d . . . . .
H17A H 0.4651 0.4129 0.5743 0.035 Uiso 1 1 calc R U . . .
C18 C 0.5648(4) 0.4646(4) 0.6539(4) 0.0274(13) Uani 1 1 d . . . . .
C19 C 0.5310(4) 0.4607(4) 0.7329(4) 0.0301(14) Uani 1 1 d . . . . .
H19A H 0.4739 0.4432 0.7320 0.036 Uiso 1 1 calc R U . . .
C20 C 0.5799(4) 0.4820(4) 0.8105(4) 0.0330(15) Uani 1 1 d . . . . .
C21 C 0.6645(4) 0.5099(4) 0.8107(4) 0.0302(14) Uani 1 1 d . . . . .
H21A H 0.6978 0.5250 0.8629 0.036 Uiso 1 1 calc R U . . .
C22 C 0.7003(4) 0.5156(3) 0.7350(4) 0.0244(12) Uani 1 1 d . . . . .
C23 C 0.7608(3) 0.5002(3) 0.4268(4) 0.0224(12) Uani 1 1 d . . . . .
C24 C 0.7998(3) 0.5021(3) 0.3500(4) 0.0211(12) Uani 1 1 d . . . . .
C25 C 0.6505(4) 0.4924(3) 0.6561(4) 0.0236(12) Uani 1 1 d . . . . .
C26 C 0.6873(4) 0.4961(3) 0.5778(3) 0.0218(12) Uani 1 1 d . . . . .
C27 C 0.9080(4) 0.5906(3) 0.6668(4) 0.0220(12) Uani 1 1 d . . . . .
C28 C 0.9274(4) 0.6327(3) 0.5995(4) 0.0230(12) Uani 1 1 d . . . . .
H28A H 0.8899 0.6301 0.5463 0.028 Uiso 1 1 calc R U . . .
C29 C 1.0004(4) 0.6792(3) 0.6070(4) 0.0262(13) Uani 1 1 d . . . . .
C30 C 1.0500(4) 0.6863(4) 0.6900(4) 0.0303(14) Uani 1 1 d . . . . .
C31 C 1.0376(4) 0.6402(4) 0.7600(4) 0.0291(14) Uani 1 1 d . . . . .
C32 C 0.9676(4) 0.5930(3) 0.7447(4) 0.0270(13) Uani 1 1 d . . . . .
H32A H 0.9592 0.5609 0.7886 0.032 Uiso 1 1 calc R U . . .
C33 C 1.0208(4) 0.7164(4) 0.5241(4) 0.0306(14) Uani 1 1 d . . . . .
C34 C 1.0095(6) 0.6593(5) 0.4485(5) 0.055(2) Uani 1 1 d . . . . .
H34A H 1.0428 0.6163 0.4674 0.082 Uiso 1 1 calc R U . . .
H34B H 1.0307 0.6798 0.3993 0.082 Uiso 1 1 calc R U . . .
H34C H 0.9481 0.6469 0.4326 0.082 Uiso 1 1 calc R U . . .
C35 C 1.1168(5) 0.7451(6) 0.5277(6) 0.056(2) Uani 1 1 d . . . . .
H35A H 1.1580 0.7090 0.5541 0.085 Uiso 1 1 calc R U . . .
H35B H 1.1245 0.7891 0.5613 0.085 Uiso 1 1 calc R U . . .
H35C H 1.1271 0.7549 0.4699 0.085 Uiso 1 1 calc R U . . .
C36 C 0.9566(5) 0.7780(5) 0.4936(6) 0.052(2) Uani 1 1 d . . . . .
H36A H 0.9668 0.7953 0.4382 0.078 Uiso 1 1 calc R U . . .
H36B H 0.9655 0.8171 0.5350 0.078 Uiso 1 1 calc R U . . .
H36C H 0.8970 0.7604 0.4885 0.078 Uiso 1 1 calc R U . . .
C37 C 1.0855(5) 0.8090(5) 0.7184(6) 0.057(2) Uani 1 1 d . . . . .
H37A H 1.1346 0.8402 0.7398 0.086 Uiso 1 1 calc R U . . .
H37B H 1.0460 0.8071 0.7600 0.086 Uiso 1 1 calc R U . . .
H37C H 1.0546 0.8279 0.6645 0.086 Uiso 1 1 calc R U . . .
C38 C 1.0978(4) 0.6403(5) 0.8506(4) 0.0456(19) Uani 1 1 d D . . . .
C39 C 1.188(3) 0.667(2) 0.854(3) 0.045(5) Uani 0.36(2) 1 d . U P A 2
H39A H 1.1866 0.7155 0.8310 0.067 Uiso 0.36(2) 1 calc R U P A 2
H39B H 1.2184 0.6666 0.9125 0.067 Uiso 0.36(2) 1 calc R U P A 2
H39C H 1.2187 0.6356 0.8191 0.067 Uiso 0.36(2) 1 calc R U P A 2
C40 C 1.050(2) 0.687(3) 0.911(2) 0.074(5) Uani 0.36(2) 1 d . U P A 2
H40A H 0.9905 0.6689 0.9088 0.110 Uiso 0.36(2) 1 calc R U P A 2
H40B H 1.0811 0.6833 0.9696 0.110 Uiso 0.36(2) 1 calc R U P A 2
H40C H 1.0480 0.7366 0.8927 0.110 Uiso 0.36(2) 1 calc R U P A 2
C41 C 1.100(4) 0.565(3) 0.885(3) 0.061(7) Uani 0.36(2) 1 d . U P A 2
H41A H 1.0408 0.5475 0.8834 0.092 Uiso 0.36(2) 1 calc R U P A 2
H41B H 1.1307 0.5337 0.8510 0.092 Uiso 0.36(2) 1 calc R U P A 2
H41C H 1.1304 0.5647 0.9444 0.092 Uiso 0.36(2) 1 calc R U P A 2
C42 C 0.9626(4) 0.4490(3) 0.5919(4) 0.0232(12) Uani 1 1 d . . . . .
C43 C 1.0527(4) 0.4604(4) 0.6090(4) 0.0261(13) Uani 1 1 d . . . . .
H43A H 1.0780 0.4917 0.5733 0.031 Uiso 1 1 calc R U . . .
C44 C 1.1075(4) 0.4264(4) 0.6783(4) 0.0322(15) Uani 1 1 d . . . . .
C45 C 1.0665(4) 0.3799(4) 0.7310(4) 0.0320(14) Uani 1 1 d . . . . .
C46 C 0.9741(4) 0.3721(3) 0.7210(4) 0.0260(13) Uani 1 1 d . . . . .
C47 C 0.9250(4) 0.4059(3) 0.6493(4) 0.0234(12) Uani 1 1 d . . . . .
H47A H 0.8640 0.3993 0.6390 0.028 Uiso 1 1 calc R U . . .
C48 C 1.2077(4) 0.4422(5) 0.6865(4) 0.0413(18) Uani 1 1 d . . . . .
C49 C 1.2461(5) 0.3916(7) 0.6251(6) 0.076(3) Uani 1 1 d . . . . .
H49A H 1.2368 0.3419 0.6404 0.114 Uiso 1 1 calc R U . . .
H49B H 1.3083 0.4006 0.6295 0.114 Uiso 1 1 calc R U . . .
H49C H 1.2172 0.4004 0.5666 0.114 Uiso 1 1 calc R U . . .
C50 C 1.2226(5) 0.5193(6) 0.6578(7) 0.073(3) Uani 1 1 d . . . . .
H50A H 1.2073 0.5225 0.5958 0.109 Uiso 1 1 calc R U . . .
H50B H 1.2837 0.5322 0.6752 0.109 Uiso 1 1 calc R U . . .
H50C H 1.1862 0.5522 0.6841 0.109 Uiso 1 1 calc R U . . .
C51 C 1.2573(5) 0.4317(6) 0.7791(5) 0.062(3) Uani 1 1 d . . . . .
H51A H 1.2644 0.3805 0.7914 0.093 Uiso 1 1 calc R U . . .
H51B H 1.2242 0.4536 0.8194 0.093 Uiso 1 1 calc R U . . .
H51C H 1.3145 0.4543 0.7848 0.093 Uiso 1 1 calc R U . . .
C52 C 1.1502(5) 0.2738(5) 0.7716(5) 0.054(2) Uani 1 1 d . . . . .
H52A H 1.1740 0.2459 0.8221 0.080 Uiso 1 1 calc R U . . .
H52B H 1.1959 0.2830 0.7379 0.080 Uiso 1 1 calc R U . . .
H52C H 1.1031 0.2470 0.7373 0.080 Uiso 1 1 calc R U . . .
C53 C 0.9265(4) 0.3343(4) 0.7883(4) 0.0301(14) Uani 1 1 d . . . . .
C54 C 0.9525(5) 0.2559(4) 0.8062(5) 0.0453(18) Uani 1 1 d . . . . .
H54A H 0.9497 0.2303 0.7522 0.068 Uiso 1 1 calc R U . . .
H54B H 0.9126 0.2337 0.8397 0.068 Uiso 1 1 calc R U . . .
H54C H 1.0117 0.2538 0.8379 0.068 Uiso 1 1 calc R U . . .
C55 C 0.9465(5) 0.3780(4) 0.8731(5) 0.0468(18) Uani 1 1 d . . . . .
H55A H 0.9188 0.4250 0.8649 0.070 Uiso 1 1 calc R U . . .
H55B H 1.0093 0.3840 0.8892 0.070 Uiso 1 1 calc R U . . .
H55C H 0.9239 0.3523 0.9182 0.070 Uiso 1 1 calc R U . . .
C56 C 0.8251(4) 0.3346(4) 0.7603(5) 0.0425(17) Uani 1 1 d . . . . .
H56A H 0.8045 0.3839 0.7521 0.064 Uiso 1 1 calc R U . . .
H56B H 0.7979 0.3118 0.8044 0.064 Uiso 1 1 calc R U . . .
H56C H 0.8098 0.3081 0.7069 0.064 Uiso 1 1 calc R U . . .
C57 C 0.9215(4) 0.5128(4) 0.1162(4) 0.0297(14) Uani 1 1 d . . . . .
C58 C 0.8546(4) 0.5148(4) 0.0327(4) 0.0355(15) Uani 1 1 d D . . . .
H58A H 0.8160 0.4734 0.0307 0.053 Uiso 1 1 calc R U . . .
H58B H 0.8851 0.5135 -0.0161 0.053 Uiso 1 1 calc R U . . .
H58C H 0.8204 0.5588 0.0309 0.053 Uiso 1 1 calc R U . . .
C59 C 0.9827(5) 0.4482(4) 0.1126(5) 0.0442(18) Uani 1 1 d D . . . .
H59A H 0.9490 0.4039 0.1090 0.066 Uiso 1 1 calc R U . . .
H59B H 1.0268 0.4474 0.1640 0.066 Uiso 1 1 calc R U . . .
H59C H 1.0110 0.4524 0.0624 0.066 Uiso 1 1 calc R U . . .
C60 C 0.9743(5) 0.5833(4) 0.1229(4) 0.0420(17) Uani 1 1 d D . . . .
H60A H 1.0182 0.5823 0.1745 0.063 Uiso 1 1 calc R U . . .
H60B H 0.9353 0.6238 0.1255 0.063 Uiso 1 1 calc R U . . .
H60C H 1.0028 0.5882 0.0730 0.063 Uiso 1 1 calc R U . . .
C61 C 0.5204(4) 0.5435(3) 0.3317(4) 0.0257(13) Uani 1 1 d . . . . .
C62 C 0.4980(4) 0.5863(4) 0.3971(4) 0.0276(13) Uani 1 1 d . . . . .
H62A H 0.5387 0.5910 0.4480 0.033 Uiso 1 1 calc R U . . .
C63 C 0.4169(4) 0.6234(4) 0.3910(4) 0.0300(14) Uani 1 1 d . . . . .
C64 C 0.3562(4) 0.6107(4) 0.3155(4) 0.0355(15) Uani 1 1 d . . . . .
C65 C 0.3773(4) 0.5698(4) 0.2453(4) 0.0341(15) Uani 1 1 d . . . . .
C66 C 0.4588(4) 0.5359(4) 0.2570(4) 0.0288(14) Uani 1 1 d . . . . .
H66A H 0.4728 0.5067 0.2126 0.035 Uiso 1 1 calc R U . . .
C67 C 0.4024(4) 0.6724(4) 0.4668(4) 0.0399(17) Uani 1 1 d . . . . .
C68 C 0.4938(6) 0.7024(6) 0.5115(7) 0.077(3) Uani 1 1 d . . . . .
H68A H 0.5348 0.6628 0.5240 0.116 Uiso 1 1 calc R U . . .
H68B H 0.4872 0.7266 0.5645 0.116 Uiso 1 1 calc R U . . .
H68C H 0.5157 0.7364 0.4734 0.116 Uiso 1 1 calc R U . . .
C69 C 0.3655(7) 0.6285(6) 0.5379(5) 0.067(3) Uani 1 1 d . . . . .
H69A H 0.4016 0.5862 0.5532 0.100 Uiso 1 1 calc R U . . .
H69B H 0.3059 0.6136 0.5161 0.100 Uiso 1 1 calc R U . . .
H69C H 0.3662 0.6586 0.5882 0.100 Uiso 1 1 calc R U . . .
C70 C 0.3475(5) 0.7400(4) 0.4408(5) 0.0484(19) Uani 1 1 d . . . . .
H70A H 0.3422 0.7679 0.4917 0.073 Uiso 1 1 calc R U . . .
H70B H 0.2898 0.7260 0.4119 0.073 Uiso 1 1 calc R U . . .
H70C H 0.3759 0.7691 0.4024 0.073 Uiso 1 1 calc R U . . .
C71 C 0.2084(5) 0.6106(6) 0.3494(6) 0.066(3) Uani 1 1 d . . . . .
H71A H 0.1531 0.6062 0.3105 0.100 Uiso 1 1 calc R U . . .
H71B H 0.2007 0.6409 0.3976 0.100 Uiso 1 1 calc R U . . .
H71C H 0.2283 0.5632 0.3701 0.100 Uiso 1 1 calc R U . . .
C72 C 0.3157(5) 0.5662(6) 0.1567(5) 0.059(3) Uani 1 1 d . . . . .
C73 C 0.2278(10) 0.5485(11) 0.1559(11) 0.048(4) Uani 0.59(2) 1 d D U P B 2
H73A H 0.1970 0.5481 0.0971 0.072 Uiso 0.59(2) 1 calc R U P B 2
H73B H 0.2240 0.5011 0.1811 0.072 Uiso 0.59(2) 1 calc R U P B 2
H73C H 0.2014 0.5839 0.1887 0.072 Uiso 0.59(2) 1 calc R U P B 2
C74 C 0.3207(14) 0.6495(11) 0.1205(12) 0.071(5) Uani 0.59(2) 1 d D U P B 2
H74A H 0.3814 0.6626 0.1207 0.107 Uiso 0.59(2) 1 calc R U P B 2
H74B H 0.2886 0.6525 0.0624 0.107 Uiso 0.59(2) 1 calc R U P B 2
H74C H 0.2952 0.6824 0.1571 0.107 Uiso 0.59(2) 1 calc R U P B 2
C75 C 0.3524(8) 0.5117(12) 0.0941(10) 0.045(4) Uani 0.59(2) 1 d D U P B 2
H75A H 0.4135 0.5224 0.0931 0.067 Uiso 0.59(2) 1 calc R U P B 2
H75B H 0.3471 0.4627 0.1142 0.067 Uiso 0.59(2) 1 calc R U P B 2
H75C H 0.3191 0.5166 0.0367 0.067 Uiso 0.59(2) 1 calc R U P B 2
C76 C 0.5042(4) 0.4001(3) 0.4211(4) 0.0238(12) Uani 1 1 d . . . . .
C77 C 0.4132(4) 0.3899(4) 0.4080(4) 0.0299(14) Uani 1 1 d . . . . .
H77A H 0.3804 0.4144 0.4439 0.036 Uiso 1 1 calc R U . . .
C78 C 0.3687(4) 0.3446(4) 0.3436(4) 0.0300(14) Uani 1 1 d . . . . .
C79 C 0.4190(4) 0.3108(4) 0.2887(4) 0.0304(14) Uani 1 1 d . . . . .
C80 C 0.5106(4) 0.3233(3) 0.2952(4) 0.0262(13) Uani 1 1 d . . . . .
C81 C 0.5512(4) 0.3661(4) 0.3638(4) 0.0270(13) Uani 1 1 d . . . . .
H81A H 0.6122 0.3723 0.3715 0.032 Uiso 1 1 calc R U . . .
C82 C 0.2680(4) 0.3349(5) 0.3415(5) 0.050(2) Uani 1 1 d . . . . .
C83 C 0.2271(5) 0.4053(6) 0.3662(6) 0.062(2) Uani 1 1 d . . . . .
H83A H 0.1639 0.4002 0.3580 0.093 Uiso 1 1 calc R U . . .
H83B H 0.2424 0.4442 0.3304 0.093 Uiso 1 1 calc R U . . .
H83C H 0.2491 0.4162 0.4260 0.093 Uiso 1 1 calc R U . . .
C84 C 0.2166(5) 0.3131(7) 0.2516(6) 0.077(3) Uani 1 1 d . . . . .
H84A H 0.2326 0.2645 0.2379 0.115 Uiso 1 1 calc R U . . .
H84B H 0.2310 0.3462 0.2084 0.115 Uiso 1 1 calc R U . . .
H84C H 0.1542 0.3152 0.2526 0.115 Uiso 1 1 calc R U . . .
C85 C 0.2564(6) 0.2753(7) 0.4105(6) 0.075(3) Uani 1 1 d . . . . .
H85A H 0.2825 0.2304 0.3957 0.113 Uiso 1 1 calc R U . . .
H85B H 0.1946 0.2678 0.4112 0.113 Uiso 1 1 calc R U . . .
H85C H 0.2851 0.2910 0.4668 0.113 Uiso 1 1 calc R U . . .
C86 C 0.3719(5) 0.1897(5) 0.2535(5) 0.051(2) Uani 1 1 d . . . . .
H86A H 0.3615 0.1578 0.2042 0.077 Uiso 1 1 calc R U . . .
H86B H 0.3229 0.1869 0.2844 0.077 Uiso 1 1 calc R U . . .
H86C H 0.4251 0.1752 0.2912 0.077 Uiso 1 1 calc R U . . .
C87 C 0.5668(4) 0.2974(4) 0.2266(4) 0.0375(16) Uani 1 1 d . . . . .
C88 C 0.5604(5) 0.2162(5) 0.2071(5) 0.051(2) Uani 1 1 d . . . . .
H88A H 0.5017 0.2047 0.1783 0.077 Uiso 1 1 calc R U . . .
H88B H 0.5732 0.1893 0.2604 0.077 Uiso 1 1 calc R U . . .
H88C H 0.6022 0.2034 0.1703 0.077 Uiso 1 1 calc R U . . .
C89 C 0.5331(5) 0.3401(5) 0.1428(4) 0.0494(19) Uani 1 1 d . . . . .
H89A H 0.4717 0.3291 0.1235 0.074 Uiso 1 1 calc R U . . .
H89B H 0.5666 0.3264 0.0987 0.074 Uiso 1 1 calc R U . . .
H89C H 0.5398 0.3914 0.1540 0.074 Uiso 1 1 calc R U . . .
C90 C 0.6648(5) 0.3153(4) 0.2534(5) 0.0439(18) Uani 1 1 d . . . . .
H90A H 0.6715 0.3664 0.2660 0.066 Uiso 1 1 calc R U . . .
H90B H 0.6959 0.3031 0.2070 0.066 Uiso 1 1 calc R U . . .
H90C H 0.6885 0.2877 0.3042 0.066 Uiso 1 1 calc R U . . .
C91 C 0.5374(5) 0.4790(5) 0.8932(4) 0.049(2) Uani 1 1 d . . . . .
C92 C 0.6025(6) 0.4944(7) 0.9745(5) 0.072(3) Uani 1 1 d . . . . .
H92A H 0.6259 0.5427 0.9716 0.109 Uiso 1 1 calc R U . . .
H92B H 0.6499 0.4596 0.9798 0.109 Uiso 1 1 calc R U . . .
H92C H 0.5732 0.4906 1.0240 0.109 Uiso 1 1 calc R U . . .
C93 C 0.4666(6) 0.5383(5) 0.8880(5) 0.058(2) Uani 1 1 d . . . . .
H93A H 0.4939 0.5854 0.8874 0.087 Uiso 1 1 calc R U . . .
H93B H 0.4372 0.5348 0.9374 0.087 Uiso 1 1 calc R U . . .
H93C H 0.4243 0.5321 0.8359 0.087 Uiso 1 1 calc R U . . .
C94 C 0.4948(5) 0.4065(5) 0.9027(5) 0.0475(19) Uani 1 1 d . . . . .
H94A H 0.4486 0.3985 0.8541 0.071 Uiso 1 1 calc R U . . .
H94B H 0.4703 0.4059 0.9553 0.071 Uiso 1 1 calc R U . . .
H94C H 0.5384 0.3686 0.9047 0.071 Uiso 1 1 calc R U . . .
O1 O 1.1164(2) 0.7391(2) 0.7054(3) 0.0320(10) Uani 1 1 d . . . . .
O2 O 1.1169(3) 0.3415(3) 0.7978(3) 0.0424(12) Uani 1 1 d . . . . .
O3 O 0.2727(3) 0.6427(3) 0.3046(3) 0.0507(14) Uani 1 1 d . . . . .
O4 O 0.3811(3) 0.2628(3) 0.2251(3) 0.0367(11) Uani 1 1 d . . . . .
C1S C 0.2616(4) 0.2671(4) 0.0450(6) 0.079(3) Uani 1 1 d D . . . .
Cl1 Cl 0.3222(3) 0.1886(3) 0.0123(3) 0.0877(12) Uani 0.655(4) 1 d D U P . .
Cl1B Cl 0.1722(12) 0.2100(12) 0.0564(13) 0.094(3) Uani 0.209(4) 1 d D U P . .
Cl2 Cl 0.2820(4) 0.3386(3) -0.0177(3) 0.0851(13) Uani 0.655(4) 1 d D U P . .
Cl2B Cl 0.3294(10) 0.2437(11) -0.0300(8) 0.092(2) Uani 0.209(4) 1 d D U P . .
Cl3 Cl 0.1525(3) 0.2385(4) 0.0332(3) 0.0887(16) Uani 0.655(4) 1 d D U P . .
Cl3B Cl 0.2229(12) 0.3543(7) 0.0017(9) 0.097(3) Uani 0.209(4) 1 d D U P . .
Cl1A Cl 0.2238(17) 0.1790(8) 0.0305(14) 0.092(3) Uani 0.135(3) 1 d D U P . .
Cl2A Cl 0.1583(10) 0.3152(13) 0.0283(13) 0.097(3) Uani 0.135(3) 1 d D U P . .
Cl3A Cl 0.3321(14) 0.2847(18) -0.0297(12) 0.090(3) Uani 0.135(3) 1 d D U P . .
C2S C 0.3862(9) 0.2422(9) 0.7260(6) 0.008(3) Uiso 0.225(4) 1 d D U P C .
C2SA C 0.4118(7) 0.2082(7) 0.7225(5) 0.007(3) Uiso 0.275(4) 1 d D U P C .
Cl4 Cl 0.4739(4) 0.2845(2) 0.7063(3) 0.0735(15) Uani 0.5 1 d D . P . .
Cl5 Cl 0.3860(3) 0.2059(2) 0.8257(2) 0.0560(10) Uani 0.5 1 d D . P . .
Cl6 Cl 0.3200(3) 0.1963(2) 0.6428(2) 0.0521(10) Uani 0.5 1 d D . P . .
O1W O 0.4880(7) 0.1951(7) 0.8835(7) 0.032(4) Uiso 0.375(19) 1 d . . P C -2
O2W O 0.5890(6) 0.2801(5) 0.7769(7) 0.039(4) Uani 0.48(2) 1 d . . P D -2
C73A C 0.2296(12) 0.5130(16) 0.1646(14) 0.051(5) Uani 0.41(2) 1 d D U P B -2
H73D H 0.2502 0.4656 0.1847 0.077 Uiso 0.41(2) 1 calc R U P B -2
H73E H 0.1959 0.5341 0.2049 0.077 Uiso 0.41(2) 1 calc R U P B -2
H73F H 0.1929 0.5086 0.1087 0.077 Uiso 0.41(2) 1 calc R U P B -2
C74A C 0.2734(19) 0.6351(15) 0.1258(16) 0.065(5) Uani 0.41(2) 1 d D U P B -2
H74D H 0.2411 0.6540 0.1684 0.098 Uiso 0.41(2) 1 calc R U P B -2
H74E H 0.3179 0.6696 0.1163 0.098 Uiso 0.41(2) 1 calc R U P B -2
H74F H 0.2336 0.6269 0.0724 0.098 Uiso 0.41(2) 1 calc R U P B -2
C75A C 0.3652(16) 0.5382(13) 0.0897(17) 0.039(5) Uani 0.41(2) 1 d D U P B -2
H75D H 0.3934 0.4929 0.1090 0.059 Uiso 0.41(2) 1 calc R U P B -2
H75E H 0.3250 0.5304 0.0365 0.059 Uiso 0.41(2) 1 calc R U P B -2
H75F H 0.4093 0.5730 0.0804 0.059 Uiso 0.41(2) 1 calc R U P B -2
C39A C 1.1989(13) 0.6380(12) 0.8435(16) 0.045(5) Uani 0.64(2) 1 d D U P A -2
H39D H 1.2131 0.6788 0.8100 0.067 Uiso 0.64(2) 1 calc R U P A -2
H39E H 1.2336 0.6402 0.9005 0.067 Uiso 0.64(2) 1 calc R U P A -2
H39F H 1.2117 0.5935 0.8156 0.067 Uiso 0.64(2) 1 calc R U P A -2
C40A C 1.0839(12) 0.7127(11) 0.8969(11) 0.074(5) Uani 0.64(2) 1 d D U P A -2
H40D H 1.0946 0.7529 0.8608 0.111 Uiso 0.64(2) 1 calc R U P A -2
H40E H 1.0242 0.7151 0.9079 0.111 Uiso 0.64(2) 1 calc R U P A -2
H40F H 1.1242 0.7151 0.9509 0.111 Uiso 0.64(2) 1 calc R U P A -2
C41A C 1.0816(18) 0.5732(16) 0.9049(17) 0.061(6) Uani 0.64(2) 1 d D U P A -2
H41D H 1.0910 0.5297 0.8737 0.092 Uiso 0.64(2) 1 calc R U P A -2
H41E H 1.1219 0.5741 0.9590 0.092 Uiso 0.64(2) 1 calc R U P A -2
H41F H 1.0219 0.5741 0.9160 0.092 Uiso 0.64(2) 1 calc R U P A -2

loop_
_atom_site_aniso_label
_atom_site_aniso_U_11
_atom_site_aniso_U_22
_atom_site_aniso_U_33
_atom_site_aniso_U_23
_atom_site_aniso_U_13
_atom_site_aniso_U_12
C1 0.017(3) 0.025(3) 0.020(3) -0.001(2) -0.001(2) 0.000(2)
C2 0.013(2) 0.027(3) 0.021(3) 0.002(2) 0.000(2) 0.002(2)
C3 0.016(3) 0.022(3) 0.021(3) 0.002(2) 0.003(2) 0.003(2)
C4 0.020(3) 0.024(3) 0.020(3) -0.001(2) 0.002(2) -0.003(2)
C5 0.015(2) 0.022(3) 0.028(3) 0.003(2) 0.002(2) 0.001(2)
C6 0.016(3) 0.030(3) 0.022(3) -0.003(2) 0.004(2) 0.003(2)
C7 0.020(3) 0.030(3) 0.021(3) 0.000(2) 0.001(2) -0.002(2)
C8 0.017(3) 0.026(3) 0.029(3) 0.002(3) 0.006(2) 0.001(2)
C9 0.025(3) 0.027(3) 0.018(3) 0.000(2) 0.007(2) -0.004(2)
C10 0.019(3) 0.038(3) 0.017(3) 0.001(2) 0.002(2) -0.002(2)
C11 0.020(3) 0.036(3) 0.022(3) -0.002(3) 0.001(2) -0.004(3)
C12 0.022(3) 0.048(4) 0.017(3) 0.000(3) 0.000(2) 0.006(3)
C13 0.016(3) 0.035(3) 0.023(3) -0.001(3) 0.003(2) -0.001(2)
C14 0.018(3) 0.033(3) 0.019(3) -0.007(3) 0.005(2) -0.001(2)
C15 0.015(2) 0.028(3) 0.024(3) 0.001(2) 0.003(2) 0.001(2)
C16 0.013(3) 0.035(3) 0.028(3) 0.003(3) 0.005(2) -0.001(2)
C17 0.015(3) 0.044(4) 0.027(3) 0.000(3) 0.005(2) -0.004(3)
C18 0.017(3) 0.039(4) 0.026(3) 0.003(3) 0.003(2) -0.002(3)
C19 0.019(3) 0.049(4) 0.023(3) -0.001(3) 0.005(2) -0.007(3)
C20 0.034(3) 0.043(4) 0.023(3) 0.004(3) 0.005(3) -0.008(3)
C21 0.024(3) 0.047(4) 0.019(3) -0.003(3) 0.001(2) -0.005(3)
C22 0.018(3) 0.032(3) 0.022(3) 0.002(3) 0.001(2) -0.002(2)
C23 0.015(3) 0.032(3) 0.020(3) 0.002(2) 0.001(2) 0.001(2)
C24 0.016(2) 0.025(3) 0.022(3) -0.001(2) 0.004(2) 0.001(2)
C25 0.018(3) 0.030(3) 0.022(3) 0.004(2) 0.003(2) 0.002(2)
C26 0.018(3) 0.027(3) 0.019(3) 0.000(2) 0.003(2) 0.001(2)
C27 0.019(3) 0.024(3) 0.023(3) -0.004(2) 0.002(2) 0.001(2)
C28 0.021(3) 0.028(3) 0.020(3) -0.001(2) 0.003(2) 0.005(2)
C29 0.023(3) 0.029(3) 0.027(3) 0.002(3) 0.004(2) 0.005(2)
C30 0.019(3) 0.035(4) 0.039(4) -0.001(3) 0.010(3) -0.004(3)
C31 0.019(3) 0.044(4) 0.024(3) 0.001(3) 0.003(2) -0.004(3)
C32 0.025(3) 0.032(3) 0.024(3) 0.003(3) 0.006(2) -0.004(3)
C33 0.026(3) 0.031(3) 0.036(4) 0.001(3) 0.010(3) 0.000(3)
C34 0.071(5) 0.058(5) 0.041(4) 0.001(4) 0.024(4) -0.008(4)
C35 0.034(4) 0.081(6) 0.058(5) 0.014(5) 0.018(4) -0.002(4)
C36 0.049(4) 0.048(5) 0.061(5) 0.014(4) 0.017(4) 0.005(4)
C37 0.041(4) 0.044(5) 0.088(6) -0.023(4) 0.018(4) -0.011(4)
C38 0.034(4) 0.076(6) 0.025(4) 0.000(4) -0.003(3) -0.019(4)
C39 0.028(6) 0.060(14) 0.043(7) 0.016(11) -0.003(5) -0.017(9)
C40 0.045(10) 0.126(15) 0.049(8) -0.045(9) 0.004(7) -0.015(8)
C41 0.043(13) 0.119(12) 0.019(13) 0.027(10) -0.002(7) -0.037(10)
C42 0.019(3) 0.032(3) 0.018(3) -0.001(2) 0.003(2) 0.003(2)
C43 0.017(3) 0.040(4) 0.022(3) 0.002(3) 0.005(2) 0.003(2)
C44 0.020(3) 0.052(4) 0.022(3) 0.001(3) -0.001(2) 0.007(3)
C45 0.030(3) 0.040(4) 0.025(3) 0.003(3) 0.001(3) 0.004(3)
C46 0.025(3) 0.034(3) 0.020(3) -0.002(3) 0.006(2) 0.001(2)
C47 0.019(3) 0.030(3) 0.022(3) -0.003(2) 0.004(2) 0.007(2)
C48 0.020(3) 0.072(5) 0.030(4) 0.015(4) -0.001(3) -0.002(3)
C49 0.025(4) 0.134(10) 0.072(6) -0.011(6) 0.017(4) 0.005(5)
C50 0.024(4) 0.099(8) 0.086(7) 0.032(6) -0.015(4) -0.010(4)
C51 0.030(4) 0.102(7) 0.049(5) 0.022(5) -0.011(3) -0.011(4)
C52 0.031(4) 0.078(6) 0.053(5) 0.025(4) 0.012(3) 0.023(4)
C53 0.037(3) 0.035(4) 0.019(3) 0.001(3) 0.007(2) 0.001(3)
C54 0.048(4) 0.042(4) 0.048(4) 0.007(3) 0.016(3) 0.000(3)
C55 0.053(4) 0.050(5) 0.041(4) -0.005(4) 0.018(3) -0.005(4)
C56 0.038(4) 0.048(4) 0.045(4) 0.013(4) 0.019(3) 0.002(3)
C57 0.024(3) 0.042(4) 0.024(3) -0.001(3) 0.006(2) -0.002(3)
C58 0.027(3) 0.060(4) 0.021(3) 0.002(3) 0.008(3) -0.002(3)
C59 0.047(4) 0.052(5) 0.037(4) 0.001(3) 0.018(3) 0.014(4)
C60 0.036(4) 0.064(5) 0.027(3) 0.005(3) 0.008(3) -0.012(3)
C61 0.017(3) 0.033(3) 0.027(3) -0.001(3) 0.004(2) -0.004(2)
C62 0.020(3) 0.039(4) 0.023(3) -0.002(3) 0.004(2) -0.001(3)
C63 0.021(3) 0.039(4) 0.030(3) 0.000(3) 0.003(2) 0.003(3)
C64 0.028(3) 0.045(4) 0.033(4) -0.001(3) 0.001(3) 0.008(3)
C65 0.024(3) 0.046(4) 0.032(4) 0.004(3) 0.002(3) 0.003(3)
C66 0.020(3) 0.048(4) 0.018(3) -0.001(3) 0.003(2) 0.005(3)
C67 0.033(3) 0.054(4) 0.033(4) -0.006(3) 0.005(3) 0.013(3)
C68 0.052(5) 0.084(7) 0.087(7) -0.058(6) -0.009(5) 0.014(5)
C69 0.083(6) 0.081(7) 0.042(5) 0.002(5) 0.024(4) 0.021(5)
C70 0.051(4) 0.047(5) 0.046(4) -0.011(4) 0.003(3) 0.009(4)
C71 0.033(4) 0.106(8) 0.064(6) -0.017(5) 0.015(4) 0.007(4)
C72 0.036(4) 0.100(7) 0.034(4) -0.016(4) -0.015(3) 0.029(4)
C73 0.047(4) 0.049(4) 0.048(4) -0.0004(15) 0.0069(15) 0.0007(15)
C74 0.052(10) 0.108(12) 0.046(8) 0.027(8) -0.016(8) 0.009(10)
C75 0.019(5) 0.083(10) 0.028(6) -0.012(7) -0.010(4) -0.017(6)
C76 0.020(3) 0.030(3) 0.021(3) 0.006(2) 0.003(2) -0.001(2)
C77 0.021(3) 0.047(4) 0.021(3) -0.001(3) 0.003(2) -0.002(3)
C78 0.024(3) 0.044(4) 0.020(3) 0.002(3) -0.001(2) -0.006(3)
C79 0.029(3) 0.038(4) 0.022(3) -0.004(3) -0.002(2) -0.013(3)
C80 0.024(3) 0.032(3) 0.023(3) -0.001(3) 0.004(2) -0.002(2)
C81 0.018(3) 0.039(4) 0.023(3) 0.000(3) 0.002(2) -0.006(2)
C82 0.022(3) 0.082(6) 0.046(4) -0.021(4) 0.008(3) -0.014(4)
C83 0.025(4) 0.092(7) 0.066(5) -0.022(5) -0.002(4) 0.008(4)
C84 0.027(4) 0.126(9) 0.073(6) -0.047(6) -0.005(4) -0.010(5)
C85 0.053(5) 0.112(9) 0.069(6) -0.010(6) 0.036(5) -0.035(5)
C86 0.051(4) 0.054(5) 0.048(4) -0.013(4) 0.005(4) -0.021(4)
C87 0.032(3) 0.049(4) 0.032(4) -0.009(3) 0.007(3) 0.001(3)
C88 0.048(4) 0.061(5) 0.047(4) -0.019(4) 0.012(4) 0.001(4)
C89 0.049(4) 0.077(6) 0.026(3) 0.001(4) 0.016(3) 0.006(4)
C90 0.039(4) 0.051(4) 0.046(4) -0.020(4) 0.021(3) -0.003(3)
C91 0.042(4) 0.082(6) 0.027(4) 0.003(4) 0.013(3) -0.020(4)
C92 0.048(5) 0.145(10) 0.026(4) -0.005(5) 0.011(3) -0.043(5)
C93 0.068(5) 0.068(6) 0.046(5) -0.010(4) 0.029(4) -0.003(4)
C94 0.037(4) 0.072(6) 0.032(4) 0.017(4) 0.002(3) -0.007(4)
O1 0.018(2) 0.037(3) 0.039(3) -0.001(2) 0.0017(18) -0.0061(18)
O2 0.038(3) 0.056(3) 0.030(2) 0.009(2) -0.004(2) 0.007(2)
O3 0.032(3) 0.065(4) 0.051(3) 0.000(3) -0.006(2) 0.022(2)
O4 0.032(2) 0.046(3) 0.030(2) -0.008(2) 0.0009(19) -0.014(2)
C1S 0.080(7) 0.104(9) 0.044(5) -0.005(5) -0.009(5) -0.029(6)
Cl1 0.114(3) 0.087(3) 0.061(2) -0.016(2) 0.013(2) -0.003(2)
Cl1B 0.090(5) 0.123(6) 0.059(5) -0.015(5) -0.018(4) -0.028(5)
Cl2 0.117(3) 0.082(3) 0.050(2) 0.0145(19) -0.003(2) -0.023(3)
Cl2B 0.118(5) 0.092(5) 0.063(4) 0.003(4) 0.005(4) -0.018(5)
Cl3 0.071(2) 0.133(5) 0.058(3) -0.015(3) -0.003(2) -0.041(3)
Cl3B 0.118(6) 0.119(6) 0.046(5) 0.013(5) -0.011(5) -0.028(5)
Cl1A 0.094(5) 0.116(5) 0.060(5) -0.017(4) -0.003(4) -0.022(5)
Cl2A 0.096(5) 0.130(6) 0.055(5) -0.006(5) -0.015(4) -0.024(5)
Cl3A 0.115(5) 0.089(5) 0.061(4) 0.003(5) 0.005(4) -0.012(5)
Cl4 0.117(4) 0.033(2) 0.084(3) -0.005(2) 0.054(3) 0.009(2)
Cl5 0.077(3) 0.058(2) 0.040(2) -0.0086(18) 0.0312(19) 0.014(2)
Cl6 0.069(2) 0.038(2) 0.053(2) 0.0059(17) 0.0180(19) 0.0292(18)
O2W 0.049(7) 0.021(5) 0.054(7) -0.003(4) 0.034(5) -0.003(4)
C73A 0.028(7) 0.061(12) 0.057(9) -0.024(10) -0.015(7) -0.016(8)
C74A 0.052(10) 0.094(10) 0.044(8) 0.006(8) -0.013(9) 0.023(10)
C75A 0.039(5) 0.040(5) 0.039(5) -0.0002(15) 0.0060(17) 0.0000(15)
C39A 0.028(6) 0.060(14) 0.043(7) 0.016(11) -0.003(5) -0.017(9)
C40A 0.045(10) 0.126(15) 0.049(7) -0.045(9) 0.004(7) -0.015(8)
C41A 0.043(13) 0.119(12) 0.020(13) 0.027(10) -0.002(7) -0.038(10)

loop_
_atom_type_symbol
_atom_type_description
_atom_type_scat_dispersion_real
_atom_type_scat_dispersion_imag
_atom_type_scat_source
C C 0.0033 0.0016 'International Tables Vol C Tables 4.2.6.8 and 6.1.1.4'
H H 0.0000 0.0000 'International Tables Vol C Tables 4.2.6.8 and 6.1.1.4'
O O 0.0106 0.0060 'International Tables Vol C Tables 4.2.6.8 and 6.1.1.4'
Cl Cl 0.1484 0.1585 'International Tables Vol C Tables 4.2.6.8 and 6.1.1.4'

loop_
_geom_angle_atom_site_label_1
_geom_angle_atom_site_label_2
_geom_angle_atom_site_label_3
_geom_angle
C2 C1 C22 122.7(5)
C2 C1 H1A 118.6
C22 C1 H1A 118.6
C1 C2 C3 118.4(5)
C1 C2 C27 117.2(5)
C3 C2 C27 123.9(5)
C4 C3 C26 116.1(5)
C4 C3 C2 124.6(5)
C26 C3 C2 119.2(5)
C3 C4 C23 117.0(5)
C3 C4 C5 124.8(5)
C23 C4 C5 118.1(5)
C6 C5 C4 118.8(5)
C6 C5 C42 119.5(5)
C4 C5 C42 121.2(5)
C5 C6 C7 123.5(5)
C5 C6 H6A 118.3
C7 C6 H6A 118.3
C8 C7 C24 119.5(5)
C8 C7 C6 122.9(5)
C24 C7 C6 117.3(5)
C7 C8 C9 122.1(5)
C7 C8 H8A 118.9
C9 C8 H8A 118.9
C10 C9 C8 118.1(5)
C10 C9 C57 123.1(5)
C8 C9 C57 118.7(5)
C9 C10 C11 122.1(5)
C9 C10 H10A 119.0
C11 C10 H10A 119.0
C10 C11 C24 119.0(5)
C10 C11 C12 123.2(5)
C24 C11 C12 117.6(5)
C13 C12 C11 123.7(5)
C13 C12 H12A 118.1
C11 C12 H12A 118.1
C12 C13 C14 118.8(5)
C12 C13 C61 118.6(5)
C14 C13 C61 121.5(5)
C15 C14 C23 116.4(5)
C15 C14 C13 125.3(5)
C23 C14 C13 118.2(5)
C14 C15 C26 117.3(5)
C14 C15 C16 124.7(5)
C26 C15 C16 118.0(5)
C17 C16 C15 118.6(5)
C17 C16 C76 119.2(5)
C15 C16 C76 121.8(5)
C16 C17 C18 123.4(5)
C16 C17 H17A 118.3
C18 C17 H17A 118.3
C25 C18 C19 118.3(5)
C25 C18 C17 118.5(5)
C19 C18 C17 123.1(5)
C20 C19 C18 122.0(5)
C20 C19 H19A 119.0
C18 C19 H19A 119.0
C19 C20 C21 118.5(5)
C19 C20 C91 119.1(6)
C21 C20 C91 122.3(6)
C22 C21 C20 121.8(5)
C22 C21 H21A 119.1
C20 C21 H21A 119.1
C21 C22 C25 119.4(5)
C21 C22 C1 121.9(5)
C25 C22 C1 118.7(5)
C4 C23 C14 121.2(5)
C4 C23 C24 119.0(5)
C14 C23 C24 119.8(5)
C7 C24 C11 119.2(5)
C7 C24 C23 120.8(5)
C11 C24 C23 120.0(5)
C22 C25 C18 120.0(5)
C22 C25 C26 120.2(5)
C18 C25 C26 119.8(5)
C3 C26 C15 121.1(5)
C3 C26 C25 119.1(5)
C15 C26 C25 119.8(5)
C28 C27 C32 117.1(5)
C28 C27 C2 123.1(5)
C32 C27 C2 119.7(5)
C27 C28 C29 123.5(5)
C27 C28 H28A 118.3
C29 C28 H28A 118.3
C30 C29 C28 116.0(5)
C30 C29 C33 125.8(5)
C28 C29 C33 118.2(5)
C29 C30 O1 119.5(5)
C29 C30 C31 122.5(6)
O1 C30 C31 117.9(5)
C32 C31 C30 116.4(5)
C32 C31 C38 119.2(6)
C30 C31 C38 124.4(5)
C31 C32 C27 123.5(6)
C31 C32 H32A 118.2
C27 C32 H32A 118.2
C36 C33 C29 112.4(5)
C36 C33 C35 108.6(6)
C29 C33 C35 116.3(6)
C36 C33 C34 106.1(6)
C29 C33 C34 108.9(5)
C35 C33 C34 103.8(6)
C33 C34 H34A 109.5
C33 C34 H34B 109.5
H34A C34 H34B 109.5
C33 C34 H34C 109.5
H34A C34 H34C 109.5
H34B C34 H34C 109.5
C33 C35 H35A 109.5
C33 C35 H35B 109.5
H35A C35 H35B 109.5
C33 C35 H35C 109.5
H35A C35 H35C 109.5
H35B C35 H35C 109.5
C33 C36 H36A 109.5
C33 C36 H36B 109.5
H36A C36 H36B 109.5
C33 C36 H36C 109.5
H36A C36 H36C 109.5
H36B C36 H36C 109.5
O1 C37 H37A 109.5
O1 C37 H37B 109.5
H37A C37 H37B 109.5
O1 C37 H37C 109.5
H37A C37 H37C 109.5
H37B C37 H37C 109.5
C39 C38 C41 110(3)
C39 C38 C41A 119(2)
C41 C38 C41A 18(2)
C39 C38 C40A 84.4(15)
C41 C38 C40A 129(2)
C41A C38 C40A 112.4(12)
C39 C38 C40 110.0(19)
C41 C38 C40 106(2)
C41A C38 C40 88.0(19)
C40A C38 C40 28.7(14)
C39 C38 C31 116(2)
C41 C38 C31 108(3)
C41A C38 C31 112.1(13)
C40A C38 C31 108.7(9)
C40 C38 C31 106.7(14)
C39 C38 C39A 21.8(15)
C41 C38 C39A 92(2)
C41A C38 C39A 105.6(13)
C40A C38 C39A 105.7(9)
C40 C38 C39A 129.3(14)
C31 C38 C39A 112.2(10)
C39A C39 C38 90(6)
C39A C39 C40A 138(6)
C38 C39 C40A 49.6(12)
C39A C39 H39A 137.3
C38 C39 H39A 109.5
C40A C39 H39A 76.3
C39A C39 H39B 98.2
C38 C39 H39B 109.5
C40A C39 H39B 87.8
H39A C39 H39B 109.5
C39A C39 H39C 28.5
C38 C39 H39C 109.5
C40A C39 H39C 157.6
H39A C39 H39C 109.5
H39B C39 H39C 109.5
C40A C40 C38 75(3)
C40A C40 H40A 152.4
C38 C40 H40A 109.5
C40A C40 H40B 93.4
C38 C40 H40B 109.5
H40A C40 H40B 109.5
C40A C40 H40C 46.1
C38 C40 H40C 109.5
H40A C40 H40C 109.5
H40B C40 H40C 109.5
C38 C41 H41A 109.5
C38 C41 H41B 109.5
H41A C41 H41B 109.5
C38 C41 H41C 109.5
H41A C41 H41C 109.5
H41B C41 H41C 109.5
C43 C42 C47 118.1(5)
C43 C42 C5 120.4(5)
C47 C42 C5 121.4(5)
C42 C43 C44 122.3(6)
C42 C43 H43A 118.8
C44 C43 H43A 118.8
C43 C44 C45 117.0(5)
C43 C44 C48 116.1(6)
C45 C44 C48 126.9(5)
O2 C45 C44 120.3(5)
O2 C45 C46 117.1(5)
C44 C45 C46 122.5(5)
C47 C46 C45 116.4(5)
C47 C46 C53 119.8(5)
C45 C46 C53 123.6(5)
C46 C47 C42 123.2(5)
C46 C47 H47A 118.4
C42 C47 H47A 118.4
C50 C48 C49 106.8(8)
C50 C48 C51 108.8(7)
C49 C48 C51 109.7(7)
C50 C48 C44 110.3(6)
C49 C48 C44 108.4(6)
C51 C48 C44 112.6(5)
C48 C49 H49A 109.5
C48 C49 H49B 109.5
H49A C49 H49B 109.5
C48 C49 H49C 109.5
H49A C49 H49C 109.5
H49B C49 H49C 109.5
C48 C50 H50A 109.5
C48 C50 H50B 109.5
H50A C50 H50B 109.5
C48 C50 H50C 109.5
H50A C50 H50C 109.5
H50B C50 H50C 109.5
C48 C51 H51A 109.5
C48 C51 H51B 109.5
H51A C51 H51B 109.5
C48 C51 H51C 109.5
H51A C51 H51C 109.5
H51B C51 H51C 109.5
O2 C52 H52A 109.5
O2 C52 H52B 109.5
H52A C52 H52B 109.5
O2 C52 H52C 109.5
H52A C52 H52C 109.5
H52B C52 H52C 109.5
C54 C53 C55 109.3(6)
C54 C53 C46 114.5(5)
C55 C53 C46 107.8(5)
C54 C53 C56 106.1(6)
C55 C53 C56 106.9(6)
C46 C53 C56 112.0(5)
C53 C54 H54A 109.5
C53 C54 H54B 109.5
H54A C54 H54B 109.5
C53 C54 H54C 109.5
H54A C54 H54C 109.5
H54B C54 H54C 109.5
C53 C55 H55A 109.5
C53 C55 H55B 109.5
H55A C55 H55B 109.5
C53 C55 H55C 109.5
H55A C55 H55C 109.5
H55B C55 H55C 109.5
C53 C56 H56A 109.5
C53 C56 H56B 109.5
H56A C56 H56B 109.5
C53 C56 H56C 109.5
H56A C56 H56C 109.5
H56B C56 H56C 109.5
C58 C57 C60 108.3(6)
C58 C57 C59 108.6(6)
C60 C57 C59 109.9(5)
C58 C57 C9 111.5(5)
C60 C57 C9 108.1(5)
C59 C57 C9 110.3(5)
C57 C58 H58A 109.5
C57 C58 H58B 109.5
H58A C58 H58B 109.5
C57 C58 H58C 109.5
H58A C58 H58C 109.5
H58B C58 H58C 109.5
C57 C59 H59A 109.5
C57 C59 H59B 109.5
H59A C59 H59B 109.5
C57 C59 H59C 109.5
H59A C59 H59C 109.5
H59B C59 H59C 109.5
C57 C60 H60A 109.5
C57 C60 H60B 109.5
H60A C60 H60B 109.5
C57 C60 H60C 109.5
H60A C60 H60C 109.5
H60B C60 H60C 109.5
C62 C61 C66 117.7(5)
C62 C61 C13 119.5(5)
C66 C61 C13 122.0(5)
C61 C62 C63 123.6(6)
C61 C62 H62A 118.2
C63 C62 H62A 118.2
C64 C63 C62 115.6(6)
C64 C63 C67 126.2(5)
C62 C63 C67 118.2(5)
O3 C64 C63 120.2(6)
O3 C64 C65 117.0(6)
C63 C64 C65 122.7(6)
C66 C65 C64 117.2(6)
C66 C65 C72 120.3(6)
C64 C65 C72 122.5(6)
C65 C66 C61 122.8(6)
C65 C66 H66A 118.6
C61 C66 H66A 118.6
C70 C67 C63 114.7(6)
C70 C67 C69 111.3(6)
C63 C67 C69 111.5(7)
C70 C67 C68 104.4(7)
C63 C67 C68 108.6(6)
C69 C67 C68 105.7(7)
C67 C68 H68A 109.5
C67 C68 H68B 109.5
H68A C68 H68B 109.5
C67 C68 H68C 109.5
H68A C68 H68C 109.5
H68B C68 H68C 109.5
C67 C69 H69A 109.5
C67 C69 H69B 109.5
H69A C69 H69B 109.5
C67 C69 H69C 109.5
H69A C69 H69C 109.5
H69B C69 H69C 109.5
C67 C70 H70A 109.5
C67 C70 H70B 109.5
H70A C70 H70B 109.5
C67 C70 H70C 109.5
H70A C70 H70C 109.5
H70B C70 H70C 109.5
O3 C71 H71A 109.5
O3 C71 H71B 109.5
H71A C71 H71B 109.5
O3 C71 H71C 109.5
H71A C71 H71C 109.5
H71B C71 H71C 109.5
C73 C72 C74A 79.8(13)
C73 C72 C75A 121.6(13)
C74A C72 C75A 108.4(14)
C73 C72 C65 117.9(9)
C74A C72 C65 115.4(12)
C75A C72 C65 109.9(11)
C73 C72 C75 107.2(10)
C74A C72 C75 121.9(13)
C75A C72 C75 19.9(10)
C65 C72 C75 111.0(7)
C73 C72 C74 108.5(10)
C74A C72 C74 28.8(10)
C75A C72 C74 91.1(12)
C65 C72 C74 102.3(9)
C75 C72 C74 109.7(11)
C73 C72 C73A 22.9(10)
C74A C72 C73A 102.6(14)
C75A C72 C73A 110.8(13)
C65 C72 C73A 109.5(10)
C75 C72 C73A 92.6(11)
C74 C72 C73A 131.1(11)
C73A C73 C72 103(3)
C73A C73 C74A 154(3)
C72 C73 C74A 52.1(9)
C73A C73 H73A 100.7
C72 C73 H73A 109.5
C74A C73 H73A 84.8
C73A C73 H73B 14.7
C72 C73 H73B 109.5
C74A C73 H73B 160.7
H73A C73 H73B 109.5
C73A C73 H73C 124.1
C72 C73 H73C 109.5
C74A C73 H73C 76.3
H73A C73 H73C 109.5
H73B C73 H73C 109.5
C74A C74 C72 63(2)
C74A C74 H74A 171.9
C72 C74 H74A 109.5
C74A C74 H74B 77.4
C72 C74 H74B 109.5
H74A C74 H74B 109.5
C74A C74 H74C 71.0
C72 C74 H74C 109.5
H74A C74 H74C 109.5
H74B C74 H74C 109.5
C75A C75 C72 71(3)
C75A C75 H75A 55.2
C72 C75 H75A 109.5
C75A C75 H75B 161.6
C72 C75 H75B 109.5
H75A C75 H75B 109.5
C75A C75 H75C 86.8
C72 C75 H75C 109.5
H75A C75 H75C 109.5
H75B C75 H75C 109.5
C81 C76 C77 117.5(5)
C81 C76 C16 121.5(5)
C77 C76 C16 120.8(5)
C76 C77 C78 123.0(6)
C76 C77 H77A 118.5
C78 C77 H77A 118.5
C79 C78 C77 117.2(5)
C79 C78 C82 126.1(6)
C77 C78 C82 116.7(6)
O4 C79 C78 121.2(5)
O4 C79 C80 116.7(5)
C78 C79 C80 122.1(5)
C81 C80 C79 117.3(5)
C81 C80 C87 118.4(5)
C79 C80 C87 124.1(5)
C76 C81 C80 122.6(5)
C76 C81 H81A 118.7
C80 C81 H81A 118.7
C83 C82 C84 106.5(7)
C83 C82 C78 110.6(7)
C84 C82 C78 113.9(6)
C83 C82 C85 108.7(7)
C84 C82 C85 110.2(8)
C78 C82 C85 107.0(7)
C82 C83 H83A 109.5
C82 C83 H83B 109.5
H83A C83 H83B 109.5
C82 C83 H83C 109.5
H83A C83 H83C 109.5
H83B C83 H83C 109.5
C82 C84 H84A 109.5
C82 C84 H84B 109.5
H84A C84 H84B 109.5
C82 C84 H84C 109.5
H84A C84 H84C 109.5
H84B C84 H84C 109.5
C82 C85 H85A 109.5
C82 C85 H85B 109.5
H85A C85 H85B 109.5
C82 C85 H85C 109.5
H85A C85 H85C 109.5
H85B C85 H85C 109.5
O4 C86 H86A 109.5
O4 C86 H86B 109.5
H86A C86 H86B 109.5
O4 C86 H86C 109.5
H86A C86 H86C 109.5
H86B C86 H86C 109.5
C88 C87 C90 107.1(6)
C88 C87 C89 109.1(6)
C90 C87 C89 107.4(6)
C88 C87 C80 114.3(6)
C90 C87 C80 112.2(5)
C89 C87 C80 106.5(6)
C87 C88 H88A 109.5
C87 C88 H88B 109.5
H88A C88 H88B 109.5
C87 C88 H88C 109.5
H88A C88 H88C 109.5
H88B C88 H88C 109.5
C87 C89 H89A 109.5
C87 C89 H89B 109.5
H89A C89 H89B 109.5
C87 C89 H89C 109.5
H89A C89 H89C 109.5
H89B C89 H89C 109.5
C87 C90 H90A 109.5
C87 C90 H90B 109.5
H90A C90 H90B 109.5
C87 C90 H90C 109.5
H90A C90 H90C 109.5
H90B C90 H90C 109.5
C94 C91 C92 108.7(7)
C94 C91 C93 108.7(6)
C92 C91 C93 106.0(8)
C94 C91 C20 111.4(7)
C92 C91 C20 112.8(6)
C93 C91 C20 109.0(6)
C91 C92 H92A 109.5
C91 C92 H92B 109.5
H92A C92 H92B 109.5
C91 C92 H92C 109.5
H92A C92 H92C 109.5
H92B C92 H92C 109.5
C91 C93 H93A 109.5
C91 C93 H93B 109.5
H93A C93 H93B 109.5
C91 C93 H93C 109.5
H93A C93 H93C 109.5
H93B C93 H93C 109.5
C91 C94 H94A 109.5
C91 C94 H94B 109.5
H94A C94 H94B 109.5
C91 C94 H94C 109.5
H94A C94 H94C 109.5
H94B C94 H94C 109.5
C37 O1 C30 114.1(5)
C45 O2 C52 114.1(5)
C64 O3 C71 117.5(6)
C79 O4 C86 115.3(5)
Cl2 C1S Cl1A 137.8(9)
Cl2 C1S Cl3 116.1(5)
Cl1A C1S Cl3 53.4(10)
Cl2 C1S Cl2B 67.3(7)
Cl1A C1S Cl2B 84.7(11)
Cl3 C1S Cl2B 121.8(8)
Cl2 C1S Cl3A 43.8(11)
Cl1A C1S Cl3A 108.6(14)
Cl3 C1S Cl3A 132.7(10)
Cl2B C1S Cl3A 24.9(9)
Cl2 C1S Cl1B 137.8(8)
Cl1A C1S Cl1B 37.0(11)
Cl3 C1S Cl1B 22.4(7)
Cl2B C1S Cl1B 119.0(11)
Cl3A C1S Cl1B 139.3(13)
Cl2 C1S Cl2A 77.2(9)
Cl1A C1S Cl2A 100.0(13)
Cl3 C1S Cl2A 47.2(9)
Cl2B C1S Cl2A 129.4(10)
Cl3A C1S Cl2A 116.2(13)
Cl1B C1S Cl2A 67.8(12)
Cl2 C1S Cl3B 34.6(6)
Cl1A C1S Cl3B 134.7(10)
Cl3 C1S Cl3B 88.7(7)
Cl2B C1S Cl3B 99.3(9)
Cl3A C1S Cl3B 77.7(13)
Cl1B C1S Cl3B 110.7(10)
Cl2A C1S Cl3B 43.9(10)
Cl2 C1S Cl1 107.2(4)
Cl1A C1S Cl1 53.1(10)
Cl3 C1S Cl1 104.9(5)
Cl2B C1S Cl1 39.9(7)
Cl3A C1S Cl1 63.9(11)
Cl1B C1S Cl1 90.0(10)
Cl2A C1S Cl1 145.4(9)
Cl3B C1S Cl1 138.2(7)
Cl2B Cl1 Cl1A 111.3(10)
Cl2B Cl1 C1S 66.2(6)
Cl1A Cl1 C1S 59.8(6)
Cl2B Cl1 Cl3A 12.7(8)
Cl1A Cl1 Cl3A 107.3(9)
C1S Cl1 Cl3A 55.9(6)
Cl3 Cl1B Cl1A 119(3)
Cl3 Cl1B C1S 76.8(11)
Cl1A Cl1B C1S 69.6(8)
Cl3 Cl1B Cl2A 27.0(14)
Cl1A Cl1B Cl2A 118.5(13)
C1S Cl1B Cl2A 57.0(7)
Cl3B Cl2 Cl3A 145.6(12)
Cl3B Cl2 C1S 78.1(6)
Cl3A Cl2 C1S 70.2(7)
Cl3B Cl2 Cl2B 130.3(9)
Cl3A Cl2 Cl2B 15.5(9)
C1S Cl2 Cl2B 57.5(4)
Cl3B Cl2 Cl2A 27.5(8)
Cl3A Cl2 Cl2A 118.1(11)
C1S Cl2 Cl2A 53.4(5)
Cl2B Cl2 Cl2A 102.8(8)
Cl3A Cl2B Cl1 146.2(19)
Cl3A Cl2B C1S 77.8(11)
Cl1 Cl2B C1S 73.8(6)
Cl3A Cl2B Cl2 27.1(16)
Cl1 Cl2B Cl2 128.9(7)
C1S Cl2B Cl2 55.1(5)
Cl3A Cl2B Cl1A 123.1(16)
Cl1 Cl2B Cl1A 39.4(8)
C1S Cl2B Cl1A 47.2(6)
Cl2 Cl2B Cl1A 97.0(7)
Cl1B Cl3 Cl2A 140.4(19)
Cl1B Cl3 Cl1A 39(2)
Cl2A Cl3 Cl1A 130.5(10)
Cl1B Cl3 C1S 80.8(11)
Cl2A Cl3 C1S 68.7(6)
Cl1A Cl3 C1S 62.8(6)
Cl1B Cl3 Cl3B 126.8(12)
Cl2A Cl3 Cl3B 25.7(8)
Cl1A Cl3 Cl3B 105.5(8)
C1S Cl3 Cl3B 46.8(4)
Cl2 Cl3B Cl2A 131.6(12)
Cl2 Cl3B C1S 67.3(7)
Cl2A Cl3B C1S 67.9(7)
Cl2 Cl3B Cl3A 19.1(8)
Cl2A Cl3B Cl3A 112.5(11)
C1S Cl3B Cl3A 50.1(7)
Cl2 Cl3B Cl3 104.5(9)
Cl2A Cl3B Cl3 27.1(8)
C1S Cl3B Cl3 44.6(4)
Cl3A Cl3B Cl3 85.4(8)
Cl1B Cl1A Cl3 22.5(11)
Cl1B Cl1A Cl1 140.1(11)
Cl3 Cl1A Cl1 128.4(9)
Cl1B Cl1A C1S 73.4(9)
Cl3 Cl1A C1S 63.8(7)
Cl1 Cl1A C1S 67.1(7)
Cl1B Cl1A Cl2B 118.3(12)
Cl3 Cl1A Cl2B 101.1(9)
Cl1 Cl1A Cl2B 29.3(6)
C1S Cl1A Cl2B 48.1(6)
Cl3B Cl2A Cl3 127.1(12)
Cl3B Cl2A C1S 68.2(7)
Cl3 Cl2A C1S 64.1(7)
Cl3B Cl2A Cl1B 122.0(10)
Cl3 Cl2A Cl1B 12.6(6)
C1S Cl2A Cl1B 55.2(7)
Cl3B Cl2A Cl2 21.0(6)
Cl3 Cl2A Cl2 106.2(8)
C1S Cl2A Cl2 49.4(5)
Cl1B Cl2A Cl2 101.3(8)
Cl2B Cl3A Cl2 137(2)
Cl2B Cl3A C1S 77.4(11)
Cl2 Cl3A C1S 66.0(7)
Cl2B Cl3A Cl1 21.0(13)
Cl2 Cl3A Cl1 125.5(8)
C1S Cl3A Cl1 60.2(7)
Cl2B Cl3A Cl3B 122.2(18)
Cl2 Cl3A Cl3B 15.4(5)
C1S Cl3A Cl3B 52.2(7)
Cl1 Cl3A Cl3B 110.5(7)
C2SA C2S Cl4 85.6(11)
C2SA C2S Cl5 79.6(10)
Cl4 C2S Cl5 119.4(6)
C2SA C2S Cl6 77.6(10)
Cl4 C2S Cl6 119.3(6)
Cl5 C2S Cl6 114.1(6)
C2S C2SA Cl5 75.3(10)
C2S C2SA Cl6 77.5(10)
Cl5 C2SA Cl6 112.6(6)
C2S C2SA Cl4 69.1(9)
Cl5 C2SA Cl4 112.0(6)
Cl6 C2SA Cl4 113.4(6)
C2S Cl4 C2SA 25.3(7)
C2S Cl4 O2W 125.5(6)
C2SA Cl4 O2W 110.8(5)
O1W Cl5 C2S 113.3(6)
O1W Cl5 C2SA 99.6(6)
C2S Cl5 C2SA 25.1(7)
C2S Cl6 C2SA 24.9(7)
C73 C73A C72 54(2)
C73 C73A H73D 162.6
C72 C73A H73D 109.5
C73 C73A H73E 74.4
C72 C73A H73E 109.5
H73D C73A H73E 109.5
C73 C73A H73F 84.1
C72 C73A H73F 109.5
H73D C73A H73F 109.5
H73E C73A H73F 109.5
C74 C74A C72 88(2)
C74 C74A C73 136(3)
C72 C74A C73 48.1(10)
C74 C74A H74D 122.9
C72 C74A H74D 109.5
C73 C74A H74D 82.6
C74 C74A H74E 22.1
C72 C74A H74E 109.5
C73 C74A H74E 157.6
H74D C74A H74E 109.5
C74 C74A H74F 115.0
C72 C74A H74F 109.5
C73 C74A H74F 82.7
H74D C74A H74F 109.5
H74E C74A H74F 109.5
C75 C75A C72 89(4)
C75 C75A H75D 47.8
C72 C75A H75D 109.5
C75 C75A H75E 77.2
C72 C75A H75E 109.5
H75D C75A H75E 109.5
C75 C75A H75F 155.8
C72 C75A H75F 109.5
H75D C75A H75F 109.5
H75E C75A H75F 109.5
C39 C39A C38 68(5)
C39 C39A H39D 62.7
C38 C39A H39D 109.5
C39 C39A H39E 81.3
C38 C39A H39E 109.5
H39D C39A H39E 109.5
C39 C39A H39F 168.8
C38 C39A H39F 109.5
H39D C39A H39F 109.5
H39E C39A H39F 109.5
C40 C40A C38 76(3)
C40 C40A C39 117(4)
C38 C40A C39 46.0(12)
C40 C40A H40D 147.2
C38 C40A H40D 109.5
C39 C40A H40D 84.2
C40 C40A H40E 42.3
C38 C40A H40E 109.5
C39 C40A H40E 155.5
H40D C40A H40E 109.5
C40 C40A H40F 98.3
C38 C40A H40F 109.5
C39 C40A H40F 83.4
H40D C40A H40F 109.5
H40E C40A H40F 109.5
C38 C41A H41D 109.5
C38 C41A H41E 109.5
H41D C41A H41E 109.5
C38 C41A H41F 109.5
H41D C41A H41F 109.5
H41E C41A H41F 109.5

loop_
_geom_bond_atom_site_label_1
_geom_bond_atom_site_label_2
_geom_bond_distance
C1 C2 1.376(8)
C1 C22 1.425(8)
C1 H1A 0.9300
C2 C3 1.449(8)
C2 C27 1.486(8)
C3 C4 1.420(8)
C3 C26 1.425(8)
C4 C23 1.420(8)
C4 C5 1.455(7)
C5 C6 1.355(8)
C5 C42 1.480(8)
C6 C7 1.422(8)
C6 H6A 0.9300
C7 C8 1.394(8)
C7 C24 1.407(7)
C8 C9 1.400(8)
C8 H8A 0.9300
C9 C10 1.375(8)
C9 C57 1.550(8)
C10 C11 1.412(8)
C10 H10A 0.9300
C11 C24 1.417(8)
C11 C12 1.419(8)
C12 C13 1.363(8)
C12 H12A 0.9300
C13 C14 1.448(8)
C13 C61 1.498(8)
C14 C15 1.423(8)
C14 C23 1.425(7)
C15 C26 1.426(8)
C15 C16 1.464(8)
C16 C17 1.358(8)
C16 C76 1.489(8)
C17 C18 1.424(9)
C17 H17A 0.9300
C18 C25 1.406(8)
C18 C19 1.418(8)
C19 C20 1.372(9)
C19 H19A 0.9300
C20 C21 1.394(9)
C20 C91 1.543(9)
C21 C22 1.389(8)
C21 H21A 0.9300
C22 C25 1.404(8)
C23 C24 1.428(8)
C25 C26 1.434(8)
C27 C28 1.377(8)
C27 C32 1.395(8)
C28 C29 1.397(8)
C28 H28A 0.9300
C29 C30 1.396(9)
C29 C33 1.542(9)
C30 O1 1.397(7)
C30 C31 1.421(9)
C31 C32 1.369(9)
C31 C38 1.556(9)
C32 H32A 0.9300
C33 C36 1.521(10)
C33 C35 1.556(9)
C33 C34 1.567(11)
C34 H34A 0.9600
C34 H34B 0.9600
C34 H34C 0.9600
C35 H35A 0.9600
C35 H35B 0.9600
C35 H35C 0.9600
C36 H36A 0.9600
C36 H36B 0.9600
C36 H36C 0.9600
C37 O1 1.395(9)
C37 H37A 0.9600
C37 H37B 0.9600
C37 H37C 0.9600
C38 C39 1.46(4)
C38 C41 1.49(6)
C38 C41A 1.54(2)
C38 C40A 1.546(17)
C38 C40 1.55(3)
C38 C39A 1.573(19)
C39 C39A 0.58(4)
C39 C40A 2.02(4)
C39 H39A 0.9600
C39 H39B 0.9600
C39 H39C 0.9600
C40 C40A 0.77(4)
C40 H40A 0.9600
C40 H40B 0.9600
C40 H40C 0.9600
C41 H41A 0.9600
C41 H41B 0.9600
C41 H41C 0.9600
C42 C43 1.377(8)
C42 C47 1.392(8)
C43 C44 1.401(8)
C43 H43A 0.9300
C44 C45 1.404(9)
C44 C48 1.548(8)
C45 O2 1.383(8)
C45 C46 1.407(8)
C46 C47 1.388(8)
C46 C53 1.542(8)
C47 H47A 0.9300
C48 C50 1.514(13)
C48 C49 1.523(13)
C48 C51 1.531(10)
C49 H49A 0.9600
C49 H49B 0.9600
C49 H49C 0.9600
C50 H50A 0.9600
C50 H50B 0.9600
C50 H50C 0.9600
C51 H51A 0.9600
C51 H51B 0.9600
C51 H51C 0.9600
C52 O2 1.429(10)
C52 H52A 0.9600
C52 H52B 0.9600
C52 H52C 0.9600
C53 C54 1.506(10)
C53 C55 1.535(10)
C53 C56 1.543(9)
C54 H54A 0.9600
C54 H54B 0.9600
C54 H54C 0.9600
C55 H55A 0.9600
C55 H55B 0.9600
C55 H55C 0.9600
C56 H56A 0.9600
C56 H56B 0.9600
C56 H56C 0.9600
C57 C58 1.519(8)
C57 C60 1.519(10)
C57 C59 1.520(10)
C58 H58A 0.9600
C58 H58B 0.9600
C58 H58C 0.9600
C59 H59A 0.9600
C59 H59B 0.9600
C59 H59C 0.9600
C60 H60A 0.9600
C60 H60B 0.9600
C60 H60C 0.9600
C61 C62 1.377(8)
C61 C66 1.381(8)
C62 C63 1.407(8)
C62 H62A 0.9300
C63 C64 1.395(9)
C63 C67 1.532(9)
C64 O3 1.393(8)
C64 C65 1.411(9)
C65 C66 1.381(9)
C65 C72 1.541(9)
C66 H66A 0.9300
C67 C70 1.516(11)
C67 C69 1.554(12)
C67 C68 1.558(12)
C68 H68A 0.9600
C68 H68B 0.9600
C68 H68C 0.9600
C69 H69A 0.9600
C69 H69B 0.9600
C69 H69C 0.9600
C70 H70A 0.9600
C70 H70B 0.9600
C70 H70C 0.9600
C71 O3 1.427(10)
C71 H71A 0.9600
C71 H71B 0.9600
C71 H71C 0.9600
C72 C73 1.384(18)
C72 C74A 1.47(2)
C72 C75A 1.48(2)
C72 C75 1.568(17)
C72 C74 1.64(2)
C72 C73A 1.66(2)
C73 C73A 0.66(2)
C73 C74A 1.83(3)
C73 H73A 0.9600
C73 H73B 0.9600
C73 H73C 0.9600
C74 C74A 0.79(3)
C74 H74A 0.9600
C74 H74B 0.9600
C74 H74C 0.9600
C75 C75A 0.53(3)
C75 H75A 0.9600
C75 H75B 0.9600
C75 H75C 0.9600
C76 C81 1.387(8)
C76 C77 1.390(8)
C77 C78 1.392(9)
C77 H77A 0.9300
C78 C79 1.391(9)
C78 C82 1.549(9)
C79 O4 1.381(7)
C79 C80 1.410(8)
C80 C81 1.390(8)
C80 C87 1.557(8)
C81 H81A 0.9300
C82 C83 1.515(13)
C82 C84 1.544(11)
C82 C85 1.568(14)
C83 H83A 0.9600
C83 H83B 0.9600
C83 H83C 0.9600
C84 H84A 0.9600
C84 H84B 0.9600
C84 H84C 0.9600
C85 H85A 0.9600
C85 H85B 0.9600
C85 H85C 0.9600
C86 O4 1.428(10)
C86 H86A 0.9600
C86 H86B 0.9600
C86 H86C 0.9600
C87 C88 1.520(11)
C87 C90 1.526(10)
C87 C89 1.539(10)
C88 H88A 0.9600
C88 H88B 0.9600
C88 H88C 0.9600
C89 H89A 0.9600
C89 H89B 0.9600
C89 H89C 0.9600
C90 H90A 0.9600
C90 H90B 0.9600
C90 H90C 0.9600
C91 C94 1.501(12)
C91 C92 1.505(10)
C91 C93 1.529(13)
C92 H92A 0.9600
C92 H92B 0.9600
C92 H92C 0.9600
C93 H93A 0.9600
C93 H93B 0.9600
C93 H93C 0.9600
C94 H94A 0.9600
C94 H94B 0.9600
C94 H94C 0.9600
C1S Cl2 1.697(7)
C1S Cl1A 1.719(11)
C1S Cl3 1.733(7)
C1S Cl2B 1.745(10)
C1S Cl3A 1.747(11)
C1S Cl1B 1.758(11)
C1S Cl2A 1.795(11)
C1S Cl3B 1.799(11)
C1S Cl1 1.831(8)
Cl1 Cl2B 1.224(19)
Cl1 Cl1A 1.59(3)
Cl1 Cl3A 1.90(3)
Cl1B Cl3 0.68(2)
Cl1B Cl1A 1.10(3)
Cl1B Cl2A 1.98(3)
Cl2 Cl3B 1.043(17)
Cl2 Cl3A 1.29(3)
Cl2 Cl2B 1.908(18)
Cl2 Cl2A 2.18(2)
Cl2B Cl3A 0.75(3)
Cl2B Cl1A 2.33(3)
Cl3 Cl2A 1.41(3)
Cl3 Cl1A 1.55(3)
Cl3 Cl3B 2.469(16)
Cl3B Cl2A 1.34(3)
Cl3B Cl3A 2.23(3)
C2S C2SA 0.74(2)
C2S Cl4 1.625(9)
C2S Cl5 1.696(9)
C2S Cl6 1.730(9)
C2SA Cl5 1.725(9)
C2SA Cl6 1.730(9)
C2SA Cl4 1.735(9)
Cl4 O2W 1.921(13)
Cl5 O1W 1.682(12)
C73A H73D 0.9600
C73A H73E 0.9600
C73A H73F 0.9600
C74A H74D 0.9600
C74A H74E 0.9600
C74A H74F 0.9600
C75A H75D 0.9600
C75A H75E 0.9600
C75A H75F 0.9600
C39A H39D 0.9600
C39A H39E 0.9600
C39A H39F 0.9600
C40A H40D 0.9600
C40A H40E 0.9600
C40A H40F 0.9600
C41A H41D 0.9600
C41A H41E 0.9600
C41A H41F 0.9600

loop_
_geom_torsion_atom_site_label_1
_geom_torsion_atom_site_label_2
_geom_torsion_atom_site_label_3
_geom_torsion_atom_site_label_4
_geom_torsion
C22 C1 C2 C3 1.0(8)
C22 C1 C2 C27 173.3(5)
C1 C2 C3 C4 -166.1(5)
C27 C2 C3 C4 22.1(9)
C1 C2 C3 C26 10.6(8)
C27 C2 C3 C26 -161.2(5)
C26 C3 C4 C23 31.7(8)
C2 C3 C4 C23 -151.5(5)
C26 C3 C4 C5 -146.7(5)
C2 C3 C4 C5 30.1(9)
C3 C4 C5 C6 -166.6(6)
C23 C4 C5 C6 15.0(8)
C3 C4 C5 C42 21.5(9)
C23 C4 C5 C42 -156.9(5)
C4 C5 C6 C7 -1.8(9)
C42 C5 C6 C7 170.2(6)
C5 C6 C7 C8 177.2(6)
C5 C6 C7 C24 -8.6(9)
C24 C7 C8 C9 0.6(9)
C6 C7 C8 C9 174.7(6)
C7 C8 C9 C10 -0.5(9)
C7 C8 C9 C57 177.0(5)
C8 C9 C10 C11 -0.4(9)
C57 C9 C10 C11 -177.8(6)
C9 C10 C11 C24 1.1(9)
C9 C10 C11 C12 176.5(6)
C10 C11 C12 C13 176.3(7)
C24 C11 C12 C13 -8.2(10)
C11 C12 C13 C14 1.0(10)
C11 C12 C13 C61 169.3(6)
C12 C13 C14 C15 -170.3(6)
C61 C13 C14 C15 21.8(9)
C12 C13 C14 C23 10.9(9)
C61 C13 C14 C23 -157.1(6)
C23 C14 C15 C26 28.2(8)
C13 C14 C15 C26 -150.7(6)
C23 C14 C15 C16 -149.1(6)
C13 C14 C15 C16 32.1(9)
C14 C15 C16 C17 -169.9(6)
C26 C15 C16 C17 12.8(8)
C14 C15 C16 C76 17.8(9)
C26 C15 C16 C76 -159.4(5)
C15 C16 C17 C18 -1.7(10)
C76 C16 C17 C18 170.8(6)
C16 C17 C18 C25 -6.9(10)
C16 C17 C18 C19 178.4(6)
C25 C18 C19 C20 -1.2(10)
C17 C18 C19 C20 173.5(7)
C18 C19 C20 C21 1.6(10)
C18 C19 C20 C91 177.6(7)
C19 C20 C21 C22 -0.8(10)
C91 C20 C21 C22 -176.7(7)
C20 C21 C22 C25 -0.4(10)
C20 C21 C22 C1 176.6(6)
C2 C1 C22 C21 174.3(6)
C2 C1 C22 C25 -8.7(9)
C3 C4 C23 C14 -17.1(8)
C5 C4 C23 C14 161.4(6)
C3 C4 C23 C24 164.0(5)
C5 C4 C23 C24 -17.5(8)
C15 C14 C23 C4 -13.4(9)
C13 C14 C23 C4 165.6(6)
C15 C14 C23 C24 165.6(5)
C13 C14 C23 C24 -15.5(9)
C8 C7 C24 C11 0.1(9)
C6 C7 C24 C11 -174.3(6)
C8 C7 C24 C23 -179.9(5)
C6 C7 C24 C23 5.8(9)
C10 C11 C24 C7 -0.9(9)
C12 C11 C24 C7 -176.6(6)
C10 C11 C24 C23 179.0(6)
C12 C11 C24 C23 3.4(9)
C4 C23 C24 C7 7.2(9)
C14 C23 C24 C7 -171.7(6)
C4 C23 C24 C11 -172.7(5)
C14 C23 C24 C11 8.3(9)
C21 C22 C25 C18 0.8(9)
C1 C22 C25 C18 -176.2(6)
C21 C22 C25 C26 -178.3(6)
C1 C22 C25 C26 4.6(9)
C19 C18 C25 C22 -0.1(9)
C17 C18 C25 C22 -175.0(6)
C19 C18 C25 C26 179.0(6)
C17 C18 C25 C26 4.1(9)
C4 C3 C26 C15 -16.9(8)
C2 C3 C26 C15 166.1(5)
C4 C3 C26 C25 162.6(5)
C2 C3 C26 C25 -14.4(8)
C14 C15 C26 C3 -13.5(8)
C16 C15 C26 C3 164.0(5)
C14 C15 C26 C25 167.1(5)
C16 C15 C26 C25 -15.5(8)
C22 C25 C26 C3 6.7(9)
C18 C25 C26 C3 -172.4(6)
C22 C25 C26 C15 -173.8(6)
C18 C25 C26 C15 7.1(9)
C1 C2 C27 C28 -139.6(6)
C3 C2 C27 C28 32.2(9)
C1 C2 C27 C32 35.6(8)
C3 C2 C27 C32 -152.6(6)
C32 C27 C28 C29 -2.9(8)
C2 C27 C28 C29 172.4(5)
C27 C28 C29 C30 -5.7(8)
C27 C28 C29 C33 173.0(5)
C28 C29 C30 O1 -171.1(5)
C33 C29 C30 O1 10.3(9)
C28 C29 C30 C31 10.8(9)
C33 C29 C30 C31 -167.8(6)
C29 C30 C31 C32 -6.9(9)
O1 C30 C31 C32 174.9(5)
C29 C30 C31 C38 173.0(6)
O1 C30 C31 C38 -5.2(9)
C30 C31 C32 C27 -2.5(9)
C38 C31 C32 C27 177.6(6)
C28 C27 C32 C31 7.3(9)
C2 C27 C32 C31 -168.2(6)
C30 C29 C33 C36 -107.2(7)
C28 C29 C33 C36 74.3(7)
C30 C29 C33 C35 18.8(9)
C28 C29 C33 C35 -159.7(6)
C30 C29 C33 C34 135.5(7)
C28 C29 C33 C34 -43.0(7)
C32 C31 C38 C39 155.4(18)
C30 C31 C38 C39 -24.4(19)
C32 C31 C38 C41 32(2)
C30 C31 C38 C41 -148(2)
C32 C31 C38 C41A 13.3(14)
C30 C31 C38 C41A -166.5(12)
C32 C31 C38 C40A -111.5(11)
C30 C31 C38 C40A 68.6(11)
C32 C31 C38 C40 -81.4(19)
C30 C31 C38 C40 98.7(19)
C32 C31 C38 C39A 132.0(10)
C30 C31 C38 C39A -47.9(12)
C41 C38 C39 C39A 39(8)
C41A C38 C39 C39A 55(8)
C40A C38 C39 C39A 168(7)
C40 C38 C39 C39A 155(7)
C31 C38 C39 C39A -84(7)
C41 C38 C39 C40A -129(2)
C41A C38 C39 C40A -112.6(16)
C40 C38 C39 C40A -13(2)
C31 C38 C39 C40A 108.1(12)
C39A C38 C39 C40A -168(7)
C39 C38 C40 C40A 28(4)
C41 C38 C40 C40A 147(4)
C41A C38 C40 C40A 149(4)
C31 C38 C40 C40A -99(3)
C39A C38 C40 C40A 40(5)
C6 C5 C42 C43 37.9(9)
C4 C5 C42 C43 -150.3(6)
C6 C5 C42 C47 -138.2(6)
C4 C5 C42 C47 33.6(8)
C47 C42 C43 C44 4.2(9)
C5 C42 C43 C44 -172.1(6)
C42 C43 C44 C45 -0.4(10)
C42 C43 C44 C48 177.4(6)
C43 C44 C45 O2 176.5(6)
C48 C44 C45 O2 -1.1(10)
C43 C44 C45 C46 -5.8(10)
C48 C44 C45 C46 176.6(7)
O2 C45 C46 C47 -174.5(6)
C44 C45 C46 C47 7.7(9)
O2 C45 C46 C53 10.6(9)
C44 C45 C46 C53 -167.1(6)
C45 C46 C47 C42 -3.7(9)
C53 C46 C47 C42 171.3(6)
C43 C42 C47 C46 -2.0(9)
C5 C42 C47 C46 174.2(5)
C43 C44 C48 C50 34.1(9)
C45 C44 C48 C50 -148.2(8)
C43 C44 C48 C49 -82.5(8)
C45 C44 C48 C49 95.1(9)
C43 C44 C48 C51 155.9(7)
C45 C44 C48 C51 -26.5(11)
C47 C46 C53 C54 125.7(7)
C45 C46 C53 C54 -59.6(8)
C47 C46 C53 C55 -112.5(7)
C45 C46 C53 C55 62.2(8)
C47 C46 C53 C56 4.8(8)
C45 C46 C53 C56 179.4(6)
C10 C9 C57 C58 -9.6(9)
C8 C9 C57 C58 173.0(6)
C10 C9 C57 C60 109.4(7)
C8 C9 C57 C60 -68.0(7)
C10 C9 C57 C59 -130.4(7)
C8 C9 C57 C59 52.2(8)
C12 C13 C61 C62 -133.1(7)
C14 C13 C61 C62 34.9(9)
C12 C13 C61 C66 36.8(9)
C14 C13 C61 C66 -155.2(6)
C66 C61 C62 C63 -1.2(9)
C13 C61 C62 C63 169.1(6)
C61 C62 C63 C64 4.0(9)
C61 C62 C63 C67 -176.9(6)
C62 C63 C64 O3 177.6(6)
C67 C63 C64 O3 -1.4(11)
C62 C63 C64 C65 -6.7(10)
C67 C63 C64 C65 174.3(7)
O3 C64 C65 C66 -177.8(6)
C63 C64 C65 C66 6.4(10)
O3 C64 C65 C72 5.9(11)
C63 C64 C65 C72 -169.9(8)
C64 C65 C66 C61 -3.2(10)
C72 C65 C66 C61 173.1(7)
C62 C61 C66 C65 0.8(10)
C13 C61 C66 C65 -169.3(6)
C64 C63 C67 C70 -35.3(10)
C62 C63 C67 C70 145.7(6)
C64 C63 C67 C69 92.4(8)
C62 C63 C67 C69 -86.6(8)
C64 C63 C67 C68 -151.6(8)
C62 C63 C67 C68 29.4(9)
C66 C65 C72 C73 132.8(12)
C64 C65 C72 C73 -51.1(14)
C66 C65 C72 C74A -135.5(15)
C64 C65 C72 C74A 40.6(17)
C66 C65 C72 C75A -12.6(15)
C64 C65 C72 C75A 163.6(12)
C66 C65 C72 C75 8.6(13)
C64 C65 C72 C75 -175.2(10)
C66 C65 C72 C74 -108.3(11)
C64 C65 C72 C74 67.8(11)
C66 C65 C72 C73A 109.4(12)
C64 C65 C72 C73A -74.5(13)
C74A C72 C73 C73A 173(3)
C75A C72 C73 C73A 67(3)
C65 C72 C73 C73A -74(3)
C75 C72 C73 C73A 52(3)
C74 C72 C73 C73A 171(3)
C75A C72 C73 C74A -105.4(16)
C65 C72 C73 C74A 113.5(13)
C75 C72 C73 C74A -120.5(14)
C74 C72 C73 C74A -2.1(15)
C73A C72 C73 C74A -173(3)
C73 C72 C74 C74A 4(3)
C75A C72 C74 C74A 128(3)
C65 C72 C74 C74A -121(3)
C75 C72 C74 C74A 121(3)
C73A C72 C74 C74A 9(3)
C73 C72 C75 C75A 139(4)
C74A C72 C75 C75A 51(4)
C65 C72 C75 C75A -90(4)
C74 C72 C75 C75A 22(4)
C73A C72 C75 C75A 157(4)
C17 C16 C76 C81 -140.8(6)
C15 C16 C76 C81 31.4(9)
C17 C16 C76 C77 34.3(9)
C15 C16 C76 C77 -153.5(6)
C81 C76 C77 C78 3.5(9)
C16 C76 C77 C78 -171.8(6)
C76 C77 C78 C79 -2.5(10)
C76 C77 C78 C82 175.9(6)
C77 C78 C79 O4 177.5(6)
C82 C78 C79 O4 -0.8(11)
C77 C78 C79 C80 -2.1(10)
C82 C78 C79 C80 179.6(7)
O4 C79 C80 C81 -174.2(6)
C78 C79 C80 C81 5.3(10)
O4 C79 C80 C87 11.0(9)
C78 C79 C80 C87 -169.5(6)
C77 C76 C81 C80 0.1(9)
C16 C76 C81 C80 175.4(6)
C79 C80 C81 C76 -4.3(9)
C87 C80 C81 C76 170.8(6)
C79 C78 C82 C83 -145.9(7)
C77 C78 C82 C83 35.8(9)
C79 C78 C82 C84 -26.1(12)
C77 C78 C82 C84 155.6(8)
C79 C78 C82 C85 95.9(8)
C77 C78 C82 C85 -82.3(8)
C81 C80 C87 C88 130.3(7)
C79 C80 C87 C88 -54.9(9)
C81 C80 C87 C90 8.2(9)
C79 C80 C87 C90 -177.1(6)
C81 C80 C87 C89 -109.1(7)
C79 C80 C87 C89 65.6(8)
C19 C20 C91 C94 49.8(9)
C21 C20 C91 C94 -134.3(7)
C19 C20 C91 C92 172.4(8)
C21 C20 C91 C92 -11.7(12)
C19 C20 C91 C93 -70.1(9)
C21 C20 C91 C93 105.8(8)
C29 C30 O1 C37 80.9(8)
C31 C30 O1 C37 -100.8(7)
C44 C45 O2 C52 -85.4(8)
C46 C45 O2 C52 96.7(7)
C63 C64 O3 C71 -77.9(9)
C65 C64 O3 C71 106.1(8)
C78 C79 O4 C86 -83.4(8)
C80 C79 O4 C86 96.2(7)
Cl2 C1S Cl1 Cl2B -1.9(9)
Cl1A C1S Cl1 Cl2B 135.6(13)
Cl3 C1S Cl1 Cl2B 122.1(10)
Cl3A C1S Cl1 Cl2B -8.5(14)
Cl1B C1S Cl1 Cl2B 139.0(11)
Cl2A C1S Cl1 Cl2B 90.5(18)
Cl3B C1S Cl1 Cl2B 16.9(13)
Cl2 C1S Cl1 Cl1A -137.5(10)
Cl3 C1S Cl1 Cl1A -13.5(9)
Cl2B C1S Cl1 Cl1A -135.6(13)
Cl3A C1S Cl1 Cl1A -144.1(13)
Cl1B C1S Cl1 Cl1A 3.4(11)
Cl2A C1S Cl1 Cl1A -45.1(18)
Cl3B C1S Cl1 Cl1A -118.7(14)
Cl2 C1S Cl1 Cl3A 6.6(9)
Cl1A C1S Cl1 Cl3A 144.1(13)
Cl3 C1S Cl1 Cl3A 130.6(10)
Cl2B C1S Cl1 Cl3A 8.5(14)
Cl1B C1S Cl1 Cl3A 147.5(12)
Cl2A C1S Cl1 Cl3A 99.0(19)
Cl3B C1S Cl1 Cl3A 25.4(13)
Cl2 C1S Cl1B Cl3 -16(3)
Cl1A C1S Cl1B Cl3 -128(3)
Cl2B C1S Cl1B Cl3 -104(3)
Cl3A C1S Cl1B Cl3 -85(3)
Cl2A C1S Cl1B Cl3 20(2)
Cl3B C1S Cl1B Cl3 10(3)
Cl1 C1S Cl1B Cl3 -133(2)
Cl2 C1S Cl1B Cl1A 111.8(19)
Cl3 C1S Cl1B Cl1A 128(3)
Cl2B C1S Cl1B Cl1A 24.3(19)
Cl3A C1S Cl1B Cl1A 43(3)
Cl2A C1S Cl1B Cl1A 148.2(18)
Cl3B C1S Cl1B Cl1A 138.4(16)
Cl1 C1S Cl1B Cl1A -4.5(15)
Cl2 C1S Cl1B Cl2A -36.5(15)
Cl1A C1S Cl1B Cl2A -148.2(18)
Cl3 C1S Cl1B Cl2A -20(2)
Cl2B C1S Cl1B Cl2A -123.9(12)
Cl3A C1S Cl1B Cl2A -105(2)
Cl3B C1S Cl1B Cl2A -9.8(10)
Cl1 C1S Cl1B Cl2A -152.7(9)
Cl1A C1S Cl2 Cl3B 104.2(17)
Cl3 C1S Cl2 Cl3B 40.9(10)
Cl2B C1S Cl2 Cl3B 156.4(11)
Cl3A C1S Cl2 Cl3B 166.4(15)
Cl1B C1S Cl2 Cl3B 47.7(18)
Cl2A C1S Cl2 Cl3B 13.3(11)
Cl1 C1S Cl2 Cl3B 157.8(9)
Cl1A C1S Cl2 Cl3A -62.2(19)
Cl3 C1S Cl2 Cl3A -125.5(13)
Cl2B C1S Cl2 Cl3A -9.9(14)
Cl1B C1S Cl2 Cl3A -118.7(19)
Cl2A C1S Cl2 Cl3A -153.0(14)
Cl3B C1S Cl2 Cl3A -166.4(15)
Cl1 C1S Cl2 Cl3A -8.6(12)
Cl1A C1S Cl2 Cl2B -52.3(16)
Cl3 C1S Cl2 Cl2B -115.6(8)
Cl3A C1S Cl2 Cl2B 9.9(14)
Cl1B C1S Cl2 Cl2B -108.7(16)
Cl2A C1S Cl2 Cl2B -143.1(9)
Cl3B C1S Cl2 Cl2B -156.4(11)
Cl1 C1S Cl2 Cl2B 1.3(6)
Cl1A C1S Cl2 Cl2A 90.8(17)
Cl3 C1S Cl2 Cl2A 27.5(8)
Cl2B C1S Cl2 Cl2A 143.1(9)
Cl3A C1S Cl2 Cl2A 153.0(14)
Cl1B C1S Cl2 Cl2A 34.4(16)
Cl3B C1S Cl2 Cl2A -13.3(11)
Cl1 C1S Cl2 Cl2A 144.4(9)
Cl1A Cl1 Cl2B Cl3A 74(5)
C1S Cl1 Cl2B Cl3A 34(5)
Cl1A Cl1 Cl2B C1S 40.5(9)
Cl3A Cl1 Cl2B C1S -34(5)
Cl1A Cl1 Cl2B Cl2 42.5(17)
C1S Cl1 Cl2B Cl2 2.1(10)
Cl3A Cl1 Cl2B Cl2 -32(4)
C1S Cl1 Cl2B Cl1A -40.5(9)
Cl3A Cl1 Cl2B Cl1A -74(5)
Cl2 C1S Cl2B Cl3A 16(2)
Cl1A C1S Cl2B Cl3A 164(3)
Cl3 C1S Cl2B Cl3A 124(2)
Cl1B C1S Cl2B Cl3A 150(3)
Cl2A C1S Cl2B Cl3A 66(3)
Cl3B C1S Cl2B Cl3A 30(3)
Cl1 C1S Cl2B Cl3A -162(3)
Cl2 C1S Cl2B Cl1 178.0(9)
Cl1A C1S Cl2B Cl1 -34.2(10)
Cl3 C1S Cl2B Cl1 -74.4(9)
Cl3A C1S Cl2B Cl1 162(3)
Cl1B C1S Cl2B Cl1 -48.6(12)
Cl2A C1S Cl2B Cl1 -132.7(13)
Cl3B C1S Cl2B Cl1 -168.7(9)
Cl1A C1S Cl2B Cl2 147.8(9)
Cl3 C1S Cl2B Cl2 107.5(7)
Cl3A C1S Cl2B Cl2 -16(2)
Cl1B C1S Cl2B Cl2 133.3(10)
Cl2A C1S Cl2B Cl2 49.2(13)
Cl3B C1S Cl2B Cl2 13.3(6)
Cl1 C1S Cl2B Cl2 -178.0(9)
Cl2 C1S Cl2B Cl1A -147.8(9)
Cl3 C1S Cl2B Cl1A -40.2(10)
Cl3A C1S Cl2B Cl1A -164(3)
Cl1B C1S Cl2B Cl1A -14.4(12)
Cl2A C1S Cl2B Cl1A -98.5(15)
Cl3B C1S Cl2B Cl1A -134.5(10)
Cl1 C1S Cl2B Cl1A 34.2(10)
Cl1A Cl1B Cl3 Cl2A -97(4)
C1S Cl1B Cl3 Cl2A -39(3)
C1S Cl1B Cl3 Cl1A 57.4(18)
Cl2A Cl1B Cl3 Cl1A 97(4)
Cl1A Cl1B Cl3 C1S -57.4(18)
Cl2A Cl1B Cl3 C1S 39(3)
Cl1A Cl1B Cl3 Cl3B -66(4)
C1S Cl1B Cl3 Cl3B -9(2)
Cl2A Cl1B Cl3 Cl3B 30.7(17)
Cl2 C1S Cl3 Cl1B 168(2)
Cl1A C1S Cl3 Cl1B 36(2)
Cl2B C1S Cl3 Cl1B 89(3)
Cl3A C1S Cl3 Cl1B 118(3)
Cl2A C1S Cl3 Cl1B -154(3)
Cl3B C1S Cl3 Cl1B -170(3)
Cl1 C1S Cl3 Cl1B 50(3)
Cl2 C1S Cl3 Cl2A -37.9(10)
Cl1A C1S Cl3 Cl2A -169.5(13)
Cl2B C1S Cl3 Cl2A -116.3(13)
Cl3A C1S Cl3 Cl2A -87.9(19)
Cl1B C1S Cl3 Cl2A 154(3)
Cl3B C1S Cl3 Cl2A -16.1(10)
Cl1 C1S Cl3 Cl2A -156.1(10)
Cl2 C1S Cl3 Cl1A 131.6(11)
Cl2B C1S Cl3 Cl1A 53.3(13)
Cl3A C1S Cl3 Cl1A 81.6(19)
Cl1B C1S Cl3 Cl1A -36(2)
Cl2A C1S Cl3 Cl1A 169.5(13)
Cl3B C1S Cl3 Cl1A 153.4(11)
Cl1 C1S Cl3 Cl1A 13.5(10)
Cl2 C1S Cl3 Cl3B -21.8(6)
Cl1A C1S Cl3 Cl3B -153.4(11)
Cl2B C1S Cl3 Cl3B -100.2(11)
Cl3A C1S Cl3 Cl3B -71.8(17)
Cl1B C1S Cl3 Cl3B 170(3)
Cl2A C1S Cl3 Cl3B 16.1(10)
Cl1 C1S Cl3 Cl3B -140.0(7)
Cl3A Cl2 Cl3B Cl2A -1(3)
C1S Cl2 Cl3B Cl2A -23.7(17)
Cl2B Cl2 Cl3B Cl2A 3(2)
Cl3A Cl2 Cl3B C1S 23(2)
Cl2B Cl2 Cl3B C1S 26.2(10)
Cl2A Cl2 Cl3B C1S 23.7(17)
C1S Cl2 Cl3B Cl3A -23(2)
Cl2B Cl2 Cl3B Cl3A 3(2)
Cl2A Cl2 Cl3B Cl3A 1(3)
Cl3A Cl2 Cl3B Cl3 -2(3)
C1S Cl2 Cl3B Cl3 -25.2(5)
Cl2B Cl2 Cl3B Cl3 1.0(13)
Cl2A Cl2 Cl3B Cl3 -1.5(14)
Cl1A C1S Cl3B Cl2 -113.7(16)
Cl3 C1S Cl3B Cl2 -144.0(9)
Cl2B C1S Cl3B Cl2 -21.9(10)
Cl3A C1S Cl3B Cl2 -9.6(11)
Cl1B C1S Cl3B Cl2 -147.9(12)
Cl2A C1S Cl3B Cl2 -161.1(15)
Cl1 C1S Cl3B Cl2 -32.8(13)
Cl2 C1S Cl3B Cl2A 161.1(15)
Cl1A C1S Cl3B Cl2A 47.4(18)
Cl3 C1S Cl3B Cl2A 17.1(10)
Cl2B C1S Cl3B Cl2A 139.1(12)
Cl3A C1S Cl3B Cl2A 151.4(14)
Cl1B C1S Cl3B Cl2A 13.2(14)
Cl1 C1S Cl3B Cl2A 128.2(13)
Cl2 C1S Cl3B Cl3A 9.6(11)
Cl1A C1S Cl3B Cl3A -104.0(17)
Cl3 C1S Cl3B Cl3A -134.4(10)
Cl2B C1S Cl3B Cl3A -12.3(10)
Cl1B C1S Cl3B Cl3A -138.3(13)
Cl2A C1S Cl3B Cl3A -151.4(14)
Cl1 C1S Cl3B Cl3A -23.2(12)
Cl2 C1S Cl3B Cl3 144.0(9)
Cl1A C1S Cl3B Cl3 30.3(14)
Cl2B C1S Cl3B Cl3 122.1(8)
Cl3A C1S Cl3B Cl3 134.4(10)
Cl1B C1S Cl3B Cl3 -3.9(10)
Cl2A C1S Cl3B Cl3 -17.1(10)
Cl1 C1S Cl3B Cl3 111.2(10)
C1S Cl1B Cl1A Cl3 -61(2)
Cl2A Cl1B Cl1A Cl3 -30.9(15)
Cl3 Cl1B Cl1A Cl1 69(4)
C1S Cl1B Cl1A Cl1 8(3)
Cl2A Cl1B Cl1A Cl1 38(4)
Cl3 Cl1B Cl1A C1S 61(2)
Cl2A Cl1B Cl1A C1S 30.2(14)
Cl3 Cl1B Cl1A Cl2B 43(3)
C1S Cl1B Cl1A Cl2B -17.8(13)
Cl2A Cl1B Cl1A Cl2B 12(3)
Cl2A Cl3 Cl1A Cl1B 124(3)
C1S Cl3 Cl1A Cl1B 111(2)
Cl3B Cl3 Cl1A Cl1B 131(2)
Cl1B Cl3 Cl1A Cl1 -130(3)
Cl2A Cl3 Cl1A Cl1 -6(2)
C1S Cl3 Cl1A Cl1 -19.3(12)
Cl3B Cl3 Cl1A Cl1 0.5(18)
Cl1B Cl3 Cl1A C1S -111(2)
Cl2A Cl3 Cl1A C1S 12.8(16)
Cl3B Cl3 Cl1A C1S 19.8(8)
Cl1B Cl3 Cl1A Cl2B -142(3)
Cl2A Cl3 Cl1A Cl2B -18.4(17)
C1S Cl3 Cl1A Cl2B -31.3(5)
Cl3B Cl3 Cl1A Cl2B -11.5(9)
Cl2B Cl1 Cl1A Cl1B -52(3)
C1S Cl1 Cl1A Cl1B -8(3)
Cl3A Cl1 Cl1A Cl1B -39(3)
Cl2B Cl1 Cl1A Cl3 -24.6(19)
C1S Cl1 Cl1A Cl3 18.8(12)
Cl3A Cl1 Cl1A Cl3 -11.8(19)
Cl2B Cl1 Cl1A C1S -43.4(10)
Cl3A Cl1 Cl1A C1S -30.5(10)
C1S Cl1 Cl1A Cl2B 43.4(10)
Cl3A Cl1 Cl1A Cl2B 12.8(10)
Cl2 C1S Cl1A Cl1B -111.6(17)
Cl3 C1S Cl1A Cl1B -21.9(12)
Cl2B C1S Cl1A Cl1B -158.8(16)
Cl3A C1S Cl1A Cl1B -151.9(17)
Cl2A C1S Cl1A Cl1B -29.7(17)
Cl3B C1S Cl1A Cl1B -61(2)
Cl1 C1S Cl1A Cl1B 174.4(19)
Cl2 C1S Cl1A Cl3 -89.7(14)
Cl2B C1S Cl1A Cl3 -136.8(9)
Cl3A C1S Cl1A Cl3 -129.9(12)
Cl1B C1S Cl1A Cl3 21.9(12)
Cl2A C1S Cl1A Cl3 -7.8(10)
Cl3B C1S Cl1A Cl3 -39.0(16)
Cl1 C1S Cl1A Cl3 -163.7(11)
Cl2 C1S Cl1A Cl1 74.0(14)
Cl3 C1S Cl1A Cl1 163.7(11)
Cl2B C1S Cl1A Cl1 26.8(7)
Cl3A C1S Cl1A Cl1 33.7(12)
Cl1B C1S Cl1A Cl1 -174.4(19)
Cl2A C1S Cl1A Cl1 155.9(9)
Cl3B C1S Cl1A Cl1 124.7(13)
Cl2 C1S Cl1A Cl2B 47.1(13)
Cl3 C1S Cl1A Cl2B 136.8(9)
Cl3A C1S Cl1A Cl2B 6.9(12)
Cl1B C1S Cl1A Cl2B 158.8(16)
Cl2A C1S Cl1A Cl2B 129.1(10)
Cl3B C1S Cl1A Cl2B 97.8(14)
Cl1 C1S Cl1A Cl2B -26.8(7)
Cl2 Cl3B Cl2A Cl3 -3(3)
C1S Cl3B Cl2A Cl3 -26.8(14)
Cl3A Cl3B Cl2A Cl3 -3(2)
Cl2 Cl3B Cl2A C1S 23.6(17)
Cl3A Cl3B Cl2A C1S 23.4(10)
Cl3 Cl3B Cl2A C1S 26.8(14)
Cl2 Cl3B Cl2A Cl1B 11(3)
C1S Cl3B Cl2A Cl1B -12.9(12)
Cl3A Cl3B Cl2A Cl1B 10.5(19)
Cl3 Cl3B Cl2A Cl1B 14.0(9)
C1S Cl3B Cl2A Cl2 -23.6(17)
Cl3A Cl3B Cl2A Cl2 -0.2(12)
Cl3 Cl3B Cl2A Cl2 3(3)
Cl1B Cl3 Cl2A Cl3B 70(4)
Cl1A Cl3 Cl2A Cl3B 16(3)
C1S Cl3 Cl2A Cl3B 27.8(14)
Cl1B Cl3 Cl2A C1S 42(4)
Cl1A Cl3 Cl2A C1S -12.3(15)
Cl3B Cl3 Cl2A C1S -27.8(14)
Cl1A Cl3 Cl2A Cl1B -55(3)
C1S Cl3 Cl2A Cl1B -42(4)
Cl3B Cl3 Cl2A Cl1B -70(4)
Cl1B Cl3 Cl2A Cl2 69(4)
Cl1A Cl3 Cl2A Cl2 14.3(18)
C1S Cl3 Cl2A Cl2 26.6(6)
Cl3B Cl3 Cl2A Cl2 -1.2(11)
Cl2 C1S Cl2A Cl3B -10.9(9)
Cl1A C1S Cl2A Cl3B -147.9(12)
Cl3 C1S Cl2A Cl3B -156.4(14)
Cl2B C1S Cl2A Cl3B -56.7(16)
Cl3A C1S Cl2A Cl3B -31.4(16)
Cl1B C1S Cl2A Cl3B -166.7(13)
Cl1 C1S Cl2A Cl3B -112.8(16)
Cl2 C1S Cl2A Cl3 145.5(9)
Cl1A C1S Cl2A Cl3 8.5(11)
Cl2B C1S Cl2A Cl3 99.8(14)
Cl3A C1S Cl2A Cl3 125.1(13)
Cl1B C1S Cl2A Cl3 -10.3(10)
Cl3B C1S Cl2A Cl3 156.4(14)
Cl1 C1S Cl2A Cl3 43.6(18)
Cl2 C1S Cl2A Cl1B 155.8(10)
Cl1A C1S Cl2A Cl1B 18.8(11)
Cl3 C1S Cl2A Cl1B 10.3(10)
Cl2B C1S Cl2A Cl1B 110.1(14)
Cl3A C1S Cl2A Cl1B 135.3(14)
Cl3B C1S Cl2A Cl1B 166.7(13)
Cl1 C1S Cl2A Cl1B 53.9(17)
Cl1A C1S Cl2A Cl2 -137.0(10)
Cl3 C1S Cl2A Cl2 -145.5(9)
Cl2B C1S Cl2A Cl2 -45.8(12)
Cl3A C1S Cl2A Cl2 -20.5(12)
Cl1B C1S Cl2A Cl2 -155.8(10)
Cl3B C1S Cl2A Cl2 10.9(9)
Cl1 C1S Cl2A Cl2 -101.9(15)
Cl1 Cl2B Cl3A Cl2 -64(8)
C1S Cl2B Cl3A Cl2 -31(4)
Cl1A Cl2B Cl3A Cl2 -17(6)
Cl1 Cl2B Cl3A C1S -33(5)
Cl2 Cl2B Cl3A C1S 31(4)
Cl1A Cl2B Cl3A C1S 14(2)
C1S Cl2B Cl3A Cl1 33(5)
Cl2 Cl2B Cl3A Cl1 64(8)
Cl1A Cl2B Cl3A Cl1 47(3)
Cl1 Cl2B Cl3A Cl3B -61(6)
C1S Cl2B Cl3A Cl3B -27.9(19)
Cl2 Cl2B Cl3A Cl3B 2.8(18)
Cl1A Cl2B Cl3A Cl3B -14(4)
Cl3B Cl2 Cl3A Cl2B 9(6)
C1S Cl2 Cl3A Cl2B 33(4)
Cl2A Cl2 Cl3A Cl2B 9(5)
Cl3B Cl2 Cl3A C1S -24(2)
Cl2B Cl2 Cl3A C1S -33(4)
Cl2A Cl2 Cl3A C1S -24.4(11)
Cl3B Cl2 Cl3A Cl1 -14(3)
C1S Cl2 Cl3A Cl1 9.8(13)
Cl2B Cl2 Cl3A Cl1 -23(3)
Cl2A Cl2 Cl3A Cl1 -15(2)
C1S Cl2 Cl3A Cl3B 24(2)
Cl2B Cl2 Cl3A Cl3B -9(6)
Cl2A Cl2 Cl3A Cl3B -0.3(18)
Cl2 C1S Cl3A Cl2B -158(3)
Cl1A C1S Cl3A Cl2B -17(3)
Cl3 C1S Cl3A Cl2B -73(3)
Cl1B C1S Cl3A Cl2B -42(4)
Cl2A C1S Cl3A Cl2B -128(3)
Cl3B C1S Cl3A Cl2B -150(3)
Cl1 C1S Cl3A Cl2B 13(2)
Cl1A C1S Cl3A Cl2 141.2(12)
Cl3 C1S Cl3A Cl2 84.3(16)
Cl2B C1S Cl3A Cl2 158(3)
Cl1B C1S Cl3A Cl2 115.4(19)
Cl2A C1S Cl3A Cl2 29.6(15)
Cl3B C1S Cl3A Cl2 7.9(9)
Cl1 C1S Cl3A Cl2 170.9(13)
Cl2 C1S Cl3A Cl1 -170.9(13)
Cl1A C1S Cl3A Cl1 -29.6(11)
Cl3 C1S Cl3A Cl1 -86.5(13)
Cl2B C1S Cl3A Cl1 -13(2)
Cl1B C1S Cl3A Cl1 -55.4(19)
Cl2A C1S Cl3A Cl1 -141.3(10)
Cl3B C1S Cl3A Cl1 -163.0(8)
Cl2 C1S Cl3A Cl3B -7.9(9)
Cl1A C1S Cl3A Cl3B 133.3(11)
Cl3 C1S Cl3A Cl3B 76.5(13)
Cl2B C1S Cl3A Cl3B 150(3)
Cl1B C1S Cl3A Cl3B 107.5(19)
Cl2A C1S Cl3A Cl3B 21.7(11)
Cl1 C1S Cl3A Cl3B 163.0(8)
Cl1A Cl1 Cl3A Cl2B -110(5)
C1S Cl1 Cl3A Cl2B -142(5)
Cl2B Cl1 Cl3A Cl2 132(6)
Cl1A Cl1 Cl3A Cl2 22(2)
C1S Cl1 Cl3A Cl2 -10.3(14)
Cl2B Cl1 Cl3A C1S 142(5)
Cl1A Cl1 Cl3A C1S 32.1(11)
Cl2B Cl1 Cl3A Cl3B 128(6)
Cl1A Cl1 Cl3A Cl3B 17.8(14)
C1S Cl1 Cl3A Cl3B -14.3(7)
Cl4 C2S C2SA Cl5 121.0(5)
Cl6 C2S C2SA Cl5 -117.7(4)
Cl4 C2S C2SA Cl6 -121.3(5)
Cl5 C2S C2SA Cl6 117.7(4)
Cl5 C2S C2SA Cl4 -121.0(5)
Cl6 C2S C2SA Cl4 121.3(5)
Cl5 C2S Cl4 C2SA 75.5(14)
Cl6 C2S Cl4 C2SA -73.2(13)
C2SA C2S Cl4 O2W -61.0(11)
Cl5 C2S Cl4 O2W 14.5(16)
Cl6 C2S Cl4 O2W -134.2(8)
Cl5 C2SA Cl4 C2S -63.4(10)
Cl6 C2SA Cl4 C2S 65.3(10)
C2S C2SA Cl4 O2W 130.3(9)
Cl5 C2SA Cl4 O2W 67.0(9)
Cl6 C2SA Cl4 O2W -164.3(6)
C2SA C2S Cl5 O1W 60.7(10)
Cl4 C2S Cl5 O1W -18.2(15)
Cl6 C2S Cl5 O1W 132.0(9)
Cl4 C2S Cl5 C2SA -78.9(14)
Cl6 C2S Cl5 C2SA 71.3(12)
C2S C2SA Cl5 O1W -125.6(10)
Cl6 C2SA Cl5 O1W 164.9(8)
Cl4 C2SA Cl5 O1W -65.9(9)
Cl6 C2SA Cl5 C2S -69.4(10)
Cl4 C2SA Cl5 C2S 59.7(10)
Cl4 C2S Cl6 C2SA 77.7(14)
Cl5 C2S Cl6 C2SA -72.5(12)
Cl5 C2SA Cl6 C2S 68.0(10)
Cl4 C2SA Cl6 C2S -60.4(10)
C74A C73 C73A C72 13(6)
C74A C72 C73A C73 -7(3)
C75A C72 C73A C73 -123(3)
C65 C72 C73A C73 116(3)
C75 C72 C73A C73 -131(3)
C74 C72 C73A C73 -12(4)
C72 C74 C74A C73 -4(3)
C73 C72 C74A C74 -176(3)
C75A C72 C74A C74 -56(3)
C65 C72 C74A C74 68(3)
C75 C72 C74A C74 -72(3)
C73A C72 C74A C74 -173(3)
C75A C72 C74A C73 120.1(14)
C65 C72 C74A C73 -116.2(11)
C75 C72 C74A C73 104.0(13)
C74 C72 C74A C73 176(3)
C73A C72 C74A C73 2.8(13)
C73A C73 C74A C74 -10(10)
C72 C73 C74A C74 6(4)
C73A C73 C74A C72 -16(7)
C73 C72 C75A C75 -47(4)
C74A C72 C75A C75 -136(4)
C65 C72 C75A C75 97(4)
C74 C72 C75A C75 -159(4)
C73A C72 C75A C75 -24(4)
C40A C39 C39A C38 14(8)
C41 C38 C39A C39 -144(8)
C41A C38 C39A C39 -132(7)
C40A C38 C39A C39 -12(8)
C40 C38 C39A C39 -31(8)
C31 C38 C39A C39 106(7)
C38 C40 C40A C39 -21(3)
C39 C38 C40A C40 -153(4)
C41 C38 C40A C40 -43(5)
C41A C38 C40A C40 -34(4)
C31 C38 C40A C40 91(4)
C39A C38 C40A C40 -149(4)
C41 C38 C40A C39 111(4)
C41A C38 C40A C39 119(2)
C40 C38 C40A C39 153(4)
C31 C38 C40A C39 -116(2)
C39A C38 C40A C39 5(3)
